data_4065569
loop_
_publ_author_name
'Sakamoto, Mayumi'
'Ohki, Yasuhiro'
'Tatsumi, Kazuyuki'

_publ_section_title
;
 Synthesis and Reactions of Coordinatively Unsaturated Half-Sandwich
 Rhodium and Iridium Complexes Having a 2,6-Dimesitylbenzenethiolate
 Ligand
;
_journal_issue 7
_journal_name_full Organometallics
_journal_page_first 1761
_journal_paper_doi 10.1021/om100006r
_journal_volume 29
_journal_year 2010
_chemical_formula_moiety 'C66 H52 B F24 Rh S '
_chemical_formula_sum 'C66 H52 B F24 Rh S'
_chemical_formula_weight 1446.87
_space_group_IT_number 2
_symmetry_cell_setting triclinic
_symmetry_Int_Tables_number 2
_symmetry_space_group_name_Hall '-P 1'
_symmetry_space_group_name_H-M 'P -1'
_cell_angle_alpha 89.116(4)
_cell_angle_beta 87.236(4)
_cell_angle_gamma 75.225(3)
_cell_formula_units_Z 2
_cell_length_a 13.2119(16)
_cell_length_b 14.4067(17)
_cell_length_c 17.253(2)
_cell_measurement_reflns_used 7541
_cell_measurement_temperature 173.1
_cell_measurement_theta_max 27.5
_cell_measurement_theta_min 3.1
_cell_volume 3171.6(7)
_computing_cell_refinement CrystalClear
_computing_data_collection CrystalClear
_computing_data_reduction CrystalStructure
_computing_publication_material 'CrystalStructure 3.8'
_computing_structure_refinement SHELXL
_computing_structure_solution 'DIRDIF99 (PATTY)'
_diffrn_detector_area_resol_mean 7.31
_diffrn_measured_fraction_theta_full 0.958
_diffrn_measured_fraction_theta_max 0.958
_diffrn_measurement_device_type 'Rigaku Saturn'
_diffrn_measurement_method \w
_diffrn_radiation_type 'Mo K\a'
_diffrn_radiation_wavelength 0.71070
_diffrn_reflns_av_R_equivalents 0.032
_diffrn_reflns_limit_h_max 17
_diffrn_reflns_limit_h_min -13
_diffrn_reflns_limit_k_max 18
_diffrn_reflns_limit_k_min -18
_diffrn_reflns_limit_l_max 22
_diffrn_reflns_limit_l_min -20
_diffrn_reflns_number 26045
_diffrn_reflns_theta_full 27.48
_diffrn_reflns_theta_max 27.48
_exptl_absorpt_coefficient_mu 0.413
_exptl_absorpt_correction_T_max 0.960
_exptl_absorpt_correction_T_min 0.883
_exptl_absorpt_correction_type multi-scan
_exptl_absorpt_process_details 'Jacobson, R. (1998) Private communication'
_exptl_crystal_colour green
_exptl_crystal_density_diffrn 1.515
_exptl_crystal_density_method 'not measured'
_exptl_crystal_description block
_exptl_crystal_F_000 1460.00
_exptl_crystal_size_max 0.15
_exptl_crystal_size_mid 0.15
_exptl_crystal_size_min 0.10
_refine_diff_density_max 0.93
_refine_diff_density_min -0.75
_refine_ls_extinction_method none
_refine_ls_goodness_of_fit_ref 1.059
_refine_ls_hydrogen_treatment refall
_refine_ls_number_parameters 833
_refine_ls_number_reflns 13941
_refine_ls_R_factor_gt 0.0486
_refine_ls_shift/su_max 0.0000
_refine_ls_structure_factor_coef Fsqd
_refine_ls_weighting_details 'w = 1/[\s^2^(Fo^2^)+(0.0759P)^2^+0.1194P] where P=(Fo^2^+2Fc^2^)/3'
_refine_ls_weighting_scheme calc
_refine_ls_wR_factor_ref 0.1394
_reflns_number_gt 11020
_reflns_number_total 13941
_reflns_threshold_expression F^2^>2.0\s(F^2^)
_cod_data_source_file om100006r_si_001.cif
_cod_data_source_block '__saka01-071109'
_cod_original_formula_sum 'C66 H52 B F24 Rh S '
_cod_database_code 4065569

loop_
_symmetry_equiv_pos_site_id
_symmetry_equiv_pos_as_xyz
1 +X,+Y,+Z
2 -X,-Y,-Z

loop_
_atom_site_label
_atom_site_type_symbol
_atom_site_fract_x
_atom_site_fract_y
_atom_site_fract_z
_atom_site_U_iso_or_equiv
_atom_site_adp_type
_atom_site_occupancy
_atom_site_symmetry_multiplicity
_atom_site_calc_flag
_atom_site_refinement_flags
Rh(1) Rh 0.151872(16) 0.151460(15) 0.260157(12) 0.02665(7) Uani 1.00 1 d .
S(1) S 0.03715(6) 0.06480(5) 0.24297(5) 0.03864(18) Uani 1.00 1 d .
F(1) F 0.8261(2) 0.45962(19) -0.01020(15) 0.0840(8) Uani 1.00 1 d .
F(2) F 0.87004(16) 0.48972(19) 0.10356(15) 0.0719(7) Uani 1.00 1 d .
F(3) F 0.79174(16) 0.60236(15) 0.03070(13) 0.0571(5) Uani 1.00 1 d .
F(4) F 0.51939(18) 0.33049(15) -0.00467(11) 0.0548(5) Uani 1.00 1 d .
F(5) F 0.39186(15) 0.38241(14) 0.07744(11) 0.0492(4) Uani 1.00 1 d .
F(6) F 0.52665(18) 0.27724(14) 0.11233(12) 0.0547(5) Uani 1.00 1 d .
F(7) F 0.21910(16) 0.75313(17) 0.04783(10) 0.0594(6) Uani 1.00 1 d .
F(8) F 0.08323(17) 0.71500(16) 0.09593(12) 0.0604(5) Uani 1.00 1 d .
F(9) F 0.09964(15) 0.85702(13) 0.10945(11) 0.0489(4) Uani 1.00 1 d .
F(10) F 0.0743(2) 0.6809(2) 0.40769(16) 0.0914(9) Uani 1.00 1 d .
F(11) F 0.06043(17) 0.82929(16) 0.39876(11) 0.0633(6) Uani 1.00 1 d .
F(12) F 0.18601(17) 0.7419(2) 0.45811(11) 0.0775(8) Uani 1.00 1 d .
F(13) F 0.66861(18) 0.85037(18) 0.05378(12) 0.0638(6) Uani 1.00 1 d .
F(14) F 0.50426(17) 0.91485(17) 0.04702(12) 0.0609(6) Uani 1.00 1 d .
F(15) F 0.60530(18) 0.99476(16) 0.09175(13) 0.0619(6) Uani 1.00 1 d .
F(16) F 0.6258(3) 0.8992(3) 0.4226(2) 0.0444(13) Uiso 0.50 1 d P
F(17) F 0.6350(3) 0.9237(3) 0.4127(2) 0.0462(13) Uiso 0.50 1 d P
F(18) F 0.5586(3) 1.0333(3) 0.3611(2) 0.0463(10) Uiso 0.50 1 d P
F(19) F 0.5115(4) 1.0362(3) 0.3748(2) 0.0629(13) Uiso 0.50 1 d P
F(20) F 0.4594(3) 0.9550(3) 0.4205(2) 0.0390(9) Uiso 0.50 1 d P
F(21) F 0.4767(3) 0.9195(3) 0.4415(2) 0.0497(11) Uiso 0.50 1 d P
F(22) F 0.42473(18) 0.35914(16) 0.43304(13) 0.0597(5) Uani 1.00 1 d .
F(23) F 0.5659(2) 0.27210(15) 0.38475(13) 0.0718(7) Uani 1.00 1 d .
F(24) F 0.5557(2) 0.31406(17) 0.50432(12) 0.0656(6) Uani 1.00 1 d .
F(25) F 0.7922(4) 0.5188(3) 0.5260(3) 0.0655(13) Uiso 0.50 1 d P
F(26) F 0.8256(3) 0.4911(3) 0.5022(2) 0.0488(10) Uiso 0.50 1 d P
F(27) F 0.8662(4) 0.5105(4) 0.4143(3) 0.0691(17) Uiso 0.50 1 d P
F(28) F 0.8680(3) 0.5286(3) 0.3867(2) 0.0430(10) Uiso 0.50 1 d P
F(29) F 0.7820(3) 0.6434(3) 0.4461(2) 0.0434(11) Uiso 0.50 1 d P
F(30) F 0.7643(3) 0.6370(3) 0.4700(2) 0.0429(11) Uiso 0.50 1 d P
C(1) C 0.2757(2) 0.1415(2) 0.34145(18) 0.0403(7) Uani 1.00 1 d .
C(2) C 0.3093(2) 0.1820(2) 0.27313(17) 0.0342(6) Uani 1.00 1 d .
C(3) C 0.3103(2) 0.1186(2) 0.21072(17) 0.0340(6) Uani 1.00 1 d .
C(4) C 0.2842(2) 0.0336(2) 0.2424(2) 0.0387(7) Uani 1.00 1 d .
C(5) C 0.2615(2) 0.0481(2) 0.3227(2) 0.0415(7) Uani 1.00 1 d .
C(6) C 0.2646(3) 0.1838(3) 0.4207(2) 0.0653(11) Uani 1.00 1 d .
C(7) C 0.3471(2) 0.2717(2) 0.2677(2) 0.0487(8) Uani 1.00 1 d .
C(8) C 0.3383(3) 0.1350(2) 0.12802(19) 0.0527(9) Uani 1.00 1 d .
C(9) C 0.2847(2) -0.0551(2) 0.1981(2) 0.0601(11) Uani 1.00 1 d .
C(10) C 0.2317(3) -0.0228(3) 0.3791(2) 0.0701(13) Uani 1.00 1 d .
C(11) C -0.0851(2) 0.1475(2) 0.23679(18) 0.0346(6) Uani 1.00 1 d .
C(12) C -0.1766(2) 0.1153(2) 0.23207(19) 0.0400(7) Uani 1.00 1 d .
C(13) C -0.2717(2) 0.1840(2) 0.2287(2) 0.0495(8) Uani 1.00 1 d .
C(14) C -0.2766(2) 0.2816(2) 0.2301(2) 0.0527(9) Uani 1.00 1 d .
C(15) C -0.1853(2) 0.3114(2) 0.23451(19) 0.0438(8) Uani 1.00 1 d .
C(16) C -0.0892(2) 0.2447(2) 0.23753(18) 0.0356(6) Uani 1.00 1 d .
C(17) C -0.1691(2) 0.0098(2) 0.2320(2) 0.0403(7) Uani 1.00 1 d .
C(18) C -0.1562(2) -0.0403(2) 0.1622(2) 0.0460(8) Uani 1.00 1 d .
C(19) C -0.1470(2) -0.1391(2) 0.1639(2) 0.0519(9) Uani 1.00 1 d .
C(20) C -0.1497(2) -0.1881(2) 0.2330(2) 0.0528(9) Uani 1.00 1 d .
C(21) C -0.1603(2) -0.1377(2) 0.3016(2) 0.0493(8) Uani 1.00 1 d .
C(22) C -0.1699(2) -0.0392(2) 0.3030(2) 0.0445(8) Uani 1.00 1 d .
C(23) C -0.1489(3) 0.0100(3) 0.0859(2) 0.0631(10) Uani 1.00 1 d .
C(24) C -0.1404(3) -0.2949(2) 0.2339(3) 0.0740(13) Uani 1.00 1 d .
C(25) C -0.1777(3) 0.0137(3) 0.3783(2) 0.0600(10) Uani 1.00 1 d .
C(26) C 0.0075(2) 0.27939(19) 0.24238(18) 0.0321(6) Uani 1.00 1 d .
C(27) C 0.0290(2) 0.3159(2) 0.31431(19) 0.0396(7) Uani 1.00 1 d .
C(28) C 0.0856(2) 0.3854(2) 0.3139(2) 0.0511(9) Uani 1.00 1 d .
C(29) C 0.1249(3) 0.4172(2) 0.2447(2) 0.0530(9) Uani 1.00 1 d .
C(30) C 0.1136(2) 0.3733(2) 0.1769(2) 0.0486(8) Uani 1.00 1 d .
C(31) C 0.0575(2) 0.3050(2) 0.17238(18) 0.0385(7) Uani 1.00 1 d .
C(32) C -0.0233(3) 0.2911(2) 0.3884(2) 0.0537(9) Uani 1.00 1 d .
C(33) C 0.1769(3) 0.4991(2) 0.2460(3) 0.0833(15) Uani 1.00 1 d .
C(34) C 0.0371(3) 0.2666(2) 0.09558(19) 0.0542(9) Uani 1.00 1 d .
C(35) C 0.5446(2) 0.56726(19) 0.17890(15) 0.0244(5) Uani 1.00 1 d .
C(36) C 0.6436(2) 0.5661(2) 0.14616(16) 0.0282(5) Uani 1.00 1 d .
C(37) C 0.6905(2) 0.5043(2) 0.08665(17) 0.0301(6) Uani 1.00 1 d .
C(38) C 0.6428(2) 0.4370(2) 0.05934(16) 0.0323(6) Uani 1.00 1 d .
C(39) C 0.5462(2) 0.4338(2) 0.09314(16) 0.0284(5) Uani 1.00 1 d .
C(40) C 0.4981(2) 0.49812(19) 0.15045(15) 0.0265(5) Uani 1.00 1 d .
C(41) C 0.7943(2) 0.5125(2) 0.0525(2) 0.0429(7) Uani 1.00 1 d .
C(42) C 0.4969(2) 0.3566(2) 0.06931(17) 0.0357(6) Uani 1.00 1 d .
C(43) C 0.3654(2) 0.66836(18) 0.25372(15) 0.0249(5) Uani 1.00 1 d .
C(44) C 0.3135(2) 0.69373(18) 0.18512(16) 0.0258(5) Uani 1.00 1 d .
C(45) C 0.2059(2) 0.73591(18) 0.18406(16) 0.0264(5) Uani 1.00 1 d .
C(46) C 0.1458(2) 0.7541(2) 0.25300(17) 0.0299(6) Uani 1.00 1 d .
C(47) C 0.1955(2) 0.72742(19) 0.32213(15) 0.0273(5) Uani 1.00 1 d .
C(48) C 0.3024(2) 0.68557(19) 0.32282(16) 0.0270(5) Uani 1.00 1 d .
C(49) C 0.1528(2) 0.7654(2) 0.10909(18) 0.0368(6) Uani 1.00 1 d .
C(50) C 0.1302(2) 0.7445(2) 0.39600(19) 0.0392(7) Uani 1.00 1 d .
C(51) C 0.5244(2) 0.74095(19) 0.24648(15) 0.0241(5) Uani 1.00 1 d .
C(52) C 0.5452(2) 0.7820(2) 0.17578(16) 0.0284(5) Uani 1.00 1 d .
C(53) C 0.5668(2) 0.8714(2) 0.17095(17) 0.0310(6) Uani 1.00 1 d .
C(54) C 0.5673(2) 0.9253(2) 0.23646(18) 0.0334(6) Uani 1.00 1 d .
C(55) C 0.5435(2) 0.8873(2) 0.30733(17) 0.0313(6) Uani 1.00 1 d .
C(56) C 0.5216(2) 0.7985(2) 0.31219(16) 0.0292(5) Uani 1.00 1 d .
C(57) C 0.5870(2) 0.9080(2) 0.0910(2) 0.0457(8) Uani 1.00 1 d .
C(58) C 0.5445(2) 0.9423(2) 0.3798(2) 0.0413(7) Uani 1.00 1 d .
C(59) C 0.5455(2) 0.57412(19) 0.32659(15) 0.0258(5) Uani 1.00 1 d .
C(60) C 0.5108(2) 0.4943(2) 0.35445(15) 0.0288(5) Uani 1.00 1 d .
C(61) C 0.5647(2) 0.4323(2) 0.41015(16) 0.0324(6) Uani 1.00 1 d .
C(62) C 0.6528(2) 0.4482(2) 0.44156(17) 0.0358(6) Uani 1.00 1 d .
C(63) C 0.6877(2) 0.5264(2) 0.41578(17) 0.0340(6) Uani 1.00 1 d .
C(64) C 0.6356(2) 0.5869(2) 0.35861(16) 0.0292(5) Uani 1.00 1 d .
C(65) C 0.5294(2) 0.3444(2) 0.43255(18) 0.0411(7) Uani 1.00 1 d .
C(66) C 0.7828(2) 0.5474(2) 0.4471(2) 0.0478(8) Uani 1.00 1 d .
B(2) B 0.4937(2) 0.6372(2) 0.25227(17) 0.0254(6) Uani 1.00 1 d .
H(1) H 0.3168 0.1435 0.4537 0.078 Uiso 1.00 1 c R
H(2) H 0.1941 0.1872 0.4430 0.078 Uiso 1.00 1 c R
H(3) H 0.2756 0.2485 0.4174 0.078 Uiso 1.00 1 c R
H(4) H 0.3701 0.2811 0.2140 0.058 Uiso 1.00 1 c R
H(5) H 0.4059 0.2657 0.3016 0.058 Uiso 1.00 1 c R
H(6) H 0.2899 0.3268 0.2841 0.058 Uiso 1.00 1 c R
H(7) H 0.2861 0.1900 0.1078 0.063 Uiso 1.00 1 c R
H(8) H 0.3395 0.0777 0.0977 0.063 Uiso 1.00 1 c R
H(9) H 0.4076 0.1481 0.1240 0.063 Uiso 1.00 1 c R
H(10) H 0.3546 -0.0818 0.1741 0.072 Uiso 1.00 1 c R
H(11) H 0.2334 -0.0390 0.1576 0.072 Uiso 1.00 1 c R
H(12) H 0.2663 -0.1027 0.2336 0.072 Uiso 1.00 1 c R
H(13) H 0.2885 -0.0818 0.3796 0.084 Uiso 1.00 1 c R
H(14) H 0.1675 -0.0377 0.3630 0.084 Uiso 1.00 1 c R
H(15) H 0.2198 0.0051 0.4312 0.084 Uiso 1.00 1 c R
H(16) H -0.3345 0.1639 0.2253 0.059 Uiso 1.00 1 c R
H(17) H -0.3422 0.3276 0.2280 0.063 Uiso 1.00 1 c R
H(18) H -0.1886 0.3780 0.2355 0.053 Uiso 1.00 1 c R
H(19) H -0.1386 -0.1733 0.1164 0.062 Uiso 1.00 1 c R
H(20) H -0.1610 -0.1713 0.3493 0.059 Uiso 1.00 1 c R
H(21) H -0.1909 0.0766 0.0898 0.076 Uiso 1.00 1 c R
H(22) H -0.1755 -0.0229 0.0452 0.076 Uiso 1.00 1 c R
H(23) H -0.0756 0.0091 0.0729 0.076 Uiso 1.00 1 c R
H(24) H -0.0977 -0.3246 0.1884 0.089 Uiso 1.00 1 c R
H(25) H -0.2103 -0.3063 0.2326 0.089 Uiso 1.00 1 c R
H(26) H -0.1070 -0.3232 0.2812 0.089 Uiso 1.00 1 c R
H(27) H -0.1396 -0.0295 0.4176 0.072 Uiso 1.00 1 c R
H(28) H -0.2515 0.0367 0.3956 0.072 Uiso 1.00 1 c R
H(29) H -0.1471 0.0686 0.3708 0.072 Uiso 1.00 1 c R
H(30) H 0.0976 0.4117 0.3617 0.061 Uiso 1.00 1 c R
H(31) H 0.1460 0.3908 0.1305 0.058 Uiso 1.00 1 c R
H(32) H -0.0365 0.2276 0.3836 0.064 Uiso 1.00 1 c R
H(33) H -0.0900 0.3391 0.3983 0.064 Uiso 1.00 1 c R
H(34) H 0.0223 0.2906 0.4316 0.064 Uiso 1.00 1 c R
H(35) H 0.2524 0.4735 0.2517 0.100 Uiso 1.00 1 c R
H(36) H 0.1471 0.5415 0.2897 0.100 Uiso 1.00 1 c R
H(37) H 0.1650 0.5354 0.1973 0.100 Uiso 1.00 1 c R
H(38) H -0.0288 0.3062 0.0765 0.065 Uiso 1.00 1 c R
H(39) H 0.0321 0.2002 0.1022 0.065 Uiso 1.00 1 c R
H(40) H 0.0947 0.2685 0.0581 0.065 Uiso 1.00 1 c R
H(41) H 0.6800 0.6092 0.1654 0.034 Uiso 1.00 1 c R
H(42) H 0.6751 0.3942 0.0187 0.039 Uiso 1.00 1 c R
H(43) H 0.4311 0.4954 0.1714 0.032 Uiso 1.00 1 c R
H(44) H 0.3529 0.6819 0.1371 0.031 Uiso 1.00 1 c R
H(45) H 0.0729 0.7838 0.2530 0.036 Uiso 1.00 1 c R
H(46) H 0.3338 0.6681 0.3711 0.032 Uiso 1.00 1 c R
H(47) H 0.5446 0.7477 0.1293 0.034 Uiso 1.00 1 c R
H(48) H 0.5833 0.9859 0.2331 0.040 Uiso 1.00 1 c R
H(49) H 0.5039 0.7755 0.3616 0.035 Uiso 1.00 1 c R
H(50) H 0.4492 0.4826 0.3348 0.035 Uiso 1.00 1 c R
H(51) H 0.6888 0.4063 0.4801 0.043 Uiso 1.00 1 c R
H(52) H 0.6626 0.6389 0.3408 0.035 Uiso 1.00 1 c R

loop_
_atom_site_aniso_label
_atom_site_aniso_U_11
_atom_site_aniso_U_22
_atom_site_aniso_U_33
_atom_site_aniso_U_12
_atom_site_aniso_U_13
_atom_site_aniso_U_23
Rh(1) 0.02735(13) 0.02251(12) 0.03066(14) -0.00759(9) -0.00010(9) -0.00040(9)
S(1) 0.0249(3) 0.0244(3) 0.0674(5) -0.0069(2) -0.0061(3) -0.0014(3)
F(1) 0.0782(17) 0.0859(18) 0.0953(18) -0.0431(14) 0.0593(14) -0.0532(14)
F(2) 0.0299(10) 0.0856(18) 0.0955(17) -0.0083(11) 0.0014(11) 0.0212(14)
F(3) 0.0508(12) 0.0468(12) 0.0739(14) -0.0175(9) 0.0208(10) 0.0058(10)
F(4) 0.0767(14) 0.0584(12) 0.0380(10) -0.0336(11) 0.0043(9) -0.0170(9)
F(5) 0.0441(11) 0.0504(11) 0.0595(12) -0.0222(9) -0.0068(9) -0.0087(9)
F(6) 0.0762(14) 0.0332(10) 0.0621(12) -0.0244(10) -0.0243(10) 0.0131(9)
F(7) 0.0508(12) 0.0812(15) 0.0294(9) 0.0137(11) -0.0016(8) 0.0043(9)
F(8) 0.0618(13) 0.0593(13) 0.0642(13) -0.0174(11) -0.0292(10) -0.0113(10)
F(9) 0.0543(11) 0.0343(10) 0.0480(10) 0.0100(8) -0.0175(9) 0.0009(8)
F(10) 0.112(2) 0.0841(19) 0.0873(18) -0.0532(17) 0.0598(16) -0.0149(14)
F(11) 0.0569(13) 0.0644(14) 0.0462(11) 0.0219(10) 0.0170(10) 0.0007(10)
F(12) 0.0476(12) 0.135(2) 0.0292(10) 0.0141(13) 0.0059(9) -0.0022(12)
F(13) 0.0593(14) 0.0865(17) 0.0421(11) -0.0151(12) 0.0080(10) 0.0164(11)
F(14) 0.0624(13) 0.0768(15) 0.0540(12) -0.0348(12) -0.0285(10) 0.0371(11)
F(15) 0.0689(14) 0.0605(14) 0.0689(14) -0.0388(11) -0.0166(11) 0.0336(11)
F(22) 0.0664(14) 0.0554(13) 0.0668(14) -0.0332(11) -0.0044(11) 0.0093(11)
F(23) 0.119(2) 0.0330(11) 0.0642(14) -0.0259(12) 0.0279(13) -0.0104(9)
F(24) 0.0994(18) 0.0672(15) 0.0424(11) -0.0428(13) -0.0184(11) 0.0282(11)
C(1) 0.0376(17) 0.0485(19) 0.0376(17) -0.0146(14) -0.0112(13) 0.0060(14)
C(2) 0.0311(15) 0.0377(16) 0.0381(16) -0.0159(12) -0.0067(12) -0.0007(13)
C(3) 0.0280(14) 0.0363(16) 0.0394(16) -0.0119(12) 0.0029(12) -0.0057(13)
C(4) 0.0198(13) 0.0257(14) 0.069(2) -0.0023(11) -0.0027(13) -0.0059(14)
C(5) 0.0311(15) 0.0386(17) 0.054(2) -0.0070(13) -0.0127(14) 0.0165(15)
C(6) 0.077(2) 0.092(3) 0.0333(18) -0.032(2) -0.0115(18) 0.0028(19)
C(7) 0.049(2) 0.0461(19) 0.060(2) -0.0273(16) -0.0037(17) -0.0072(16)
C(8) 0.053(2) 0.065(2) 0.0438(19) -0.0238(18) 0.0131(16) -0.0138(17)
C(9) 0.0308(17) 0.0325(17) 0.116(3) -0.0064(14) 0.0034(19) -0.0248(19)
C(10) 0.053(2) 0.070(2) 0.091(3) -0.022(2) -0.020(2) 0.048(2)
C(11) 0.0276(14) 0.0339(15) 0.0417(17) -0.0064(12) -0.0047(12) 0.0048(13)
C(12) 0.0288(15) 0.0422(18) 0.0487(18) -0.0085(13) -0.0033(13) 0.0079(14)
C(13) 0.0249(15) 0.058(2) 0.065(2) -0.0099(15) -0.0075(15) 0.0097(18)
C(14) 0.0307(17) 0.055(2) 0.063(2) 0.0066(15) -0.0022(16) 0.0109(18)
C(15) 0.0364(17) 0.0384(17) 0.0492(19) 0.0025(13) 0.0031(14) 0.0115(15)
C(16) 0.0324(15) 0.0330(15) 0.0391(16) -0.0046(12) 0.0006(13) 0.0052(13)
C(17) 0.0255(14) 0.0459(18) 0.054(2) -0.0160(13) -0.0078(14) 0.0044(15)
C(18) 0.0298(16) 0.058(2) 0.054(2) -0.0183(15) -0.0020(14) -0.0010(17)
C(19) 0.0333(17) 0.059(2) 0.068(2) -0.0180(16) -0.0051(16) -0.0094(19)
C(20) 0.0278(16) 0.052(2) 0.084(2) -0.0187(15) -0.0004(17) -0.003(2)
C(21) 0.0353(17) 0.052(2) 0.066(2) -0.0220(16) -0.0053(16) 0.0100(18)
C(22) 0.0314(16) 0.051(2) 0.057(2) -0.0193(15) -0.0075(15) 0.0052(16)
C(23) 0.059(2) 0.078(3) 0.058(2) -0.027(2) -0.0027(19) 0.000(2)
C(24) 0.057(2) 0.046(2) 0.124(4) -0.024(2) -0.002(2) -0.006(2)
C(25) 0.070(2) 0.067(2) 0.053(2) -0.035(2) -0.0112(19) 0.0100(19)
C(26) 0.0321(15) 0.0196(12) 0.0414(16) -0.0016(11) 0.0016(12) 0.0037(11)
C(27) 0.0449(18) 0.0301(15) 0.0414(17) -0.0070(13) 0.0088(14) -0.0040(13)
C(28) 0.058(2) 0.0343(17) 0.062(2) -0.0139(16) 0.0098(18) -0.0170(16)
C(29) 0.060(2) 0.0226(15) 0.077(2) -0.0141(15) 0.010(2) -0.0013(16)
C(30) 0.050(2) 0.0355(17) 0.056(2) -0.0065(15) 0.0145(17) 0.0118(16)
C(31) 0.0418(17) 0.0296(15) 0.0399(17) -0.0033(13) 0.0058(14) 0.0053(13)
C(32) 0.064(2) 0.053(2) 0.0428(19) -0.0135(18) 0.0138(17) -0.0077(16)
C(33) 0.087(3) 0.033(2) 0.137(4) -0.031(2) 0.016(3) -0.008(2)
C(34) 0.062(2) 0.059(2) 0.0371(18) -0.0087(19) -0.0005(17) 0.0071(17)
C(35) 0.0252(13) 0.0229(12) 0.0228(13) -0.0015(10) -0.0036(10) 0.0029(10)
C(36) 0.0252(13) 0.0271(13) 0.0318(14) -0.0055(11) -0.0033(11) 0.0000(11)
C(37) 0.0276(14) 0.0266(13) 0.0339(15) -0.0039(11) 0.0029(11) 0.0001(11)
C(38) 0.0369(15) 0.0288(14) 0.0288(14) -0.0046(12) 0.0027(12) -0.0027(11)
C(39) 0.0355(15) 0.0257(13) 0.0246(13) -0.0084(11) -0.0032(11) 0.0013(10)
C(40) 0.0263(13) 0.0278(13) 0.0248(13) -0.0062(10) -0.0012(10) 0.0053(11)
C(41) 0.0366(17) 0.0373(17) 0.053(2) -0.0075(14) 0.0118(15) -0.0062(15)
C(42) 0.0465(18) 0.0336(15) 0.0280(15) -0.0118(13) -0.0036(13) -0.0011(12)
C(43) 0.0280(13) 0.0194(12) 0.0277(13) -0.0066(10) -0.0017(11) 0.0011(10)
C(44) 0.0283(13) 0.0215(12) 0.0271(13) -0.0054(10) 0.0006(11) 0.0007(10)
C(45) 0.0293(13) 0.0191(12) 0.0306(14) -0.0053(10) -0.0036(11) 0.0004(10)
C(46) 0.0253(13) 0.0249(13) 0.0389(16) -0.0062(10) 0.0023(12) -0.0012(11)
C(47) 0.0290(14) 0.0238(13) 0.0274(14) -0.0049(10) 0.0051(11) 0.0014(11)
C(48) 0.0286(13) 0.0261(13) 0.0257(13) -0.0065(11) 0.0014(11) 0.0018(10)
C(49) 0.0336(15) 0.0358(16) 0.0366(16) 0.0004(12) -0.0060(13) -0.0064(13)
C(50) 0.0361(16) 0.0367(16) 0.0398(17) -0.0015(13) 0.0062(14) 0.0045(14)
C(51) 0.0218(12) 0.0234(12) 0.0260(13) -0.0035(10) -0.0020(10) 0.0013(10)
C(52) 0.0254(13) 0.0301(14) 0.0289(14) -0.0052(11) -0.0029(11) 0.0008(11)
C(53) 0.0231(13) 0.0330(15) 0.0371(15) -0.0068(11) -0.0063(11) 0.0086(12)
C(54) 0.0279(14) 0.0284(14) 0.0462(17) -0.0105(11) -0.0085(12) 0.0043(13)
C(55) 0.0295(14) 0.0259(13) 0.0377(15) -0.0042(11) -0.0101(12) -0.0011(12)
C(56) 0.0271(13) 0.0284(14) 0.0302(14) -0.0034(11) -0.0013(11) -0.0016(11)
C(57) 0.0412(18) 0.053(2) 0.0482(19) -0.0205(16) -0.0119(16) 0.0193(17)
C(58) 0.0442(18) 0.0334(16) 0.0481(19) -0.0109(14) -0.0130(15) -0.0046(14)
C(59) 0.0269(13) 0.0267(13) 0.0214(12) -0.0026(10) 0.0013(10) -0.0022(10)
C(60) 0.0301(14) 0.0304(14) 0.0248(13) -0.0057(11) -0.0027(11) -0.0021(11)
C(61) 0.0455(17) 0.0284(14) 0.0228(13) -0.0088(12) -0.0001(12) 0.0001(11)
C(62) 0.0444(17) 0.0288(15) 0.0315(15) -0.0025(13) -0.0115(13) 0.0027(12)
C(63) 0.0342(15) 0.0304(15) 0.0352(15) -0.0030(12) -0.0070(12) -0.0014(12)
C(64) 0.0306(14) 0.0261(13) 0.0305(14) -0.0057(11) -0.0038(11) 0.0007(11)
C(65) 0.056(2) 0.0362(17) 0.0313(16) -0.0134(15) -0.0031(14) 0.0061(13)
C(66) 0.048(2) 0.0399(18) 0.053(2) -0.0036(15) -0.0247(17) 0.0043(16)
B(2) 0.0248(14) 0.0265(15) 0.0248(15) -0.0062(12) -0.0009(12) 0.0000(12)

loop_
_atom_type_symbol
_atom_type_description
_atom_type_scat_dispersion_real
_atom_type_scat_dispersion_imag
_atom_type_scat_source
C C 0.003 0.002
;
International Tables for Crystallography
(1992, Vol. C, Tables 4.2.6.8 and 6.1.1.4)
;
H H 0.000 0.000
;
International Tables for Crystallography
(1992, Vol. C, Table 6.1.1.4)
;
F F 0.017 0.010
;
International Tables for Crystallography
(1992, Vol. C, Tables 4.2.6.8 and 6.1.1.4)
;
S S 0.125 0.123
;
International Tables for Crystallography
(1992, Vol. C, Tables 4.2.6.8 and 6.1.1.4)
;
Rh Rh -1.118 0.919
;
International Tables for Crystallography
(1992, Vol. C, Tables 4.2.6.8 and 6.1.1.4)
;
B B 0.001 0.001
;
International Tables for Crystallography
(1992, Vol. C, Tables 4.2.6.8 and 6.1.1.4)
;

loop_
_geom_angle_atom_site_label_1
_geom_angle_atom_site_label_2
_geom_angle_atom_site_label_3
_geom_angle
_geom_angle_publ_flag
S(1) Rh(1) C(1) 133.30(9) yes
S(1) Rh(1) C(2) 157.86(7) yes
S(1) Rh(1) C(3) 124.98(9) yes
S(1) Rh(1) C(4) 93.99(9) yes
S(1) Rh(1) C(5) 97.99(10) yes
S(1) Rh(1) C(26) 83.08(8) yes
C(1) Rh(1) C(2) 37.02(11) yes
C(1) Rh(1) C(3) 63.72(11) yes
C(1) Rh(1) C(4) 64.90(12) yes
C(1) Rh(1) C(5) 39.34(13) yes
C(1) Rh(1) C(26) 127.65(11) yes
C(2) Rh(1) C(3) 37.47(11) yes
C(2) Rh(1) C(4) 63.97(11) yes
C(2) Rh(1) C(5) 63.94(12) yes
C(2) Rh(1) C(26) 118.66(10) yes
C(3) Rh(1) C(4) 39.50(12) yes
C(3) Rh(1) C(5) 65.34(11) yes
C(3) Rh(1) C(26) 132.20(11) yes
C(4) Rh(1) C(5) 38.93(13) yes
C(4) Rh(1) C(26) 164.06(12) yes
C(5) Rh(1) C(26) 156.96(11) yes
Rh(1) S(1) C(11) 105.95(11) yes
F(17) F(16) C(58) 76.5(9) yes
F(16) F(17) C(58) 84.7(9) yes
F(19) F(18) C(58) 68.8(6) yes
F(18) F(19) F(20) 131.0(6) yes
F(18) F(19) C(58) 83.9(6) yes
F(20) F(19) C(58) 48.6(2) yes
F(19) F(20) F(21) 134.8(6) yes
F(19) F(20) C(58) 50.9(2) yes
F(21) F(20) C(58) 93.3(5) yes
F(20) F(21) C(58) 61.3(5) yes
F(26) F(25) C(66) 65.8(5) yes
F(25) F(26) F(27) 130.7(7) yes
F(25) F(26) C(66) 87.0(6) yes
F(27) F(26) C(66) 47.3(2) yes
F(26) F(27) F(28) 158.9(8) yes
F(26) F(27) C(66) 51.7(3) yes
F(28) F(27) C(66) 108.0(8) yes
F(27) F(28) C(66) 51.5(6) yes
F(30) F(29) C(66) 72.0(7) yes
F(29) F(30) C(66) 87.5(7) yes
Rh(1) C(1) C(2) 74.34(18) yes
Rh(1) C(1) C(5) 67.92(18) yes
Rh(1) C(1) C(6) 127.0(2) yes
C(2) C(1) C(5) 108.4(2) yes
C(2) C(1) C(6) 125.9(3) yes
C(5) C(1) C(6) 125.6(3) yes
Rh(1) C(2) C(1) 68.63(19) yes
Rh(1) C(2) C(3) 67.61(18) yes
Rh(1) C(2) C(7) 133.5(2) yes
C(1) C(2) C(3) 108.0(2) yes
C(1) C(2) C(7) 126.4(2) yes
C(3) C(2) C(7) 125.4(2) yes
Rh(1) C(3) C(2) 74.92(16) yes
Rh(1) C(3) C(4) 68.69(16) yes
Rh(1) C(3) C(8) 124.3(2) yes
C(2) C(3) C(4) 108.0(2) yes
C(2) C(3) C(8) 125.7(3) yes
C(4) C(3) C(8) 126.2(3) yes
Rh(1) C(4) C(3) 71.81(15) yes
Rh(1) C(4) C(5) 70.49(16) yes
Rh(1) C(4) C(9) 124.7(2) yes
C(3) C(4) C(5) 107.8(2) yes
C(3) C(4) C(9) 126.0(3) yes
C(5) C(4) C(9) 126.2(3) yes
Rh(1) C(5) C(1) 72.74(17) yes
Rh(1) C(5) C(4) 70.58(17) yes
Rh(1) C(5) C(10) 123.8(2) yes
C(1) C(5) C(4) 107.6(2) yes
C(1) C(5) C(10) 126.4(3) yes
C(4) C(5) C(10) 125.9(3) yes
S(1) C(11) C(12) 120.3(2) yes
S(1) C(11) C(16) 118.5(2) yes
C(12) C(11) C(16) 121.2(2) yes
C(11) C(12) C(13) 117.9(3) yes
C(11) C(12) C(17) 119.6(2) yes
C(13) C(12) C(17) 122.4(3) yes
C(12) C(13) C(14) 121.2(3) yes
C(13) C(14) C(15) 119.7(2) yes
C(14) C(15) C(16) 120.5(3) yes
C(11) C(16) C(15) 119.4(3) yes
C(11) C(16) C(26) 121.6(2) yes
C(15) C(16) C(26) 119.0(2) yes
C(12) C(17) C(18) 120.3(3) yes
C(12) C(17) C(22) 119.4(3) yes
C(18) C(17) C(22) 120.2(3) yes
C(17) C(18) C(19) 119.1(3) yes
C(17) C(18) C(23) 120.9(3) yes
C(19) C(18) C(23) 119.9(3) yes
C(18) C(19) C(20) 121.5(3) yes
C(19) C(20) C(21) 118.6(3) yes
C(19) C(20) C(24) 120.9(3) yes
C(21) C(20) C(24) 120.5(3) yes
C(20) C(21) C(22) 122.1(3) yes
C(17) C(22) C(21) 118.4(3) yes
C(17) C(22) C(25) 120.3(3) yes
C(21) C(22) C(25) 121.3(3) yes
Rh(1) C(26) C(16) 110.46(18) yes
Rh(1) C(26) C(27) 87.21(17) yes
Rh(1) C(26) C(31) 89.76(17) yes
C(16) C(26) C(27) 118.9(2) yes
C(16) C(26) C(31) 119.4(2) yes
C(27) C(26) C(31) 118.7(3) yes
C(26) C(27) C(28) 119.2(3) yes
C(26) C(27) C(32) 119.7(3) yes
C(28) C(27) C(32) 120.4(3) yes
C(27) C(28) C(29) 121.4(3) yes
C(28) C(29) C(30) 118.4(3) yes
C(28) C(29) C(33) 119.8(3) yes
C(30) C(29) C(33) 121.8(3) yes
C(29) C(30) C(31) 123.4(3) yes
C(26) C(31) C(30) 118.2(3) yes
C(26) C(31) C(34) 119.8(3) yes
C(30) C(31) C(34) 121.6(3) yes
C(36) C(35) C(40) 115.5(2) yes
C(36) C(35) B(2) 121.2(2) yes
C(40) C(35) B(2) 122.9(2) yes
C(35) C(36) C(37) 122.3(2) yes
C(36) C(37) C(38) 120.9(2) yes
C(36) C(37) C(41) 118.2(2) yes
C(38) C(37) C(41) 120.9(2) yes
C(37) C(38) C(39) 117.9(2) yes
C(38) C(39) C(40) 120.7(2) yes
C(38) C(39) C(42) 119.1(2) yes
C(40) C(39) C(42) 120.1(2) yes
C(35) C(40) C(39) 122.4(2) yes
F(1) C(41) F(2) 108.1(2) yes
F(1) C(41) F(3) 105.5(2) yes
F(1) C(41) C(37) 113.6(3) yes
F(2) C(41) F(3) 104.8(3) yes
F(2) C(41) C(37) 112.4(2) yes
F(3) C(41) C(37) 111.8(2) yes
F(4) C(42) F(5) 105.9(2) yes
F(4) C(42) F(6) 106.9(2) yes
F(4) C(42) C(39) 113.2(2) yes
F(5) C(42) F(6) 105.2(2) yes
F(5) C(42) C(39) 113.0(2) yes
F(6) C(42) C(39) 112.1(2) yes
C(44) C(43) C(48) 116.0(2) yes
C(44) C(43) B(2) 120.2(2) yes
C(48) C(43) B(2) 123.1(2) yes
C(43) C(44) C(45) 122.6(2) yes
C(44) C(45) C(46) 120.3(2) yes
C(44) C(45) C(49) 121.3(2) yes
C(46) C(45) C(49) 118.4(2) yes
C(45) C(46) C(47) 118.1(2) yes
C(46) C(47) C(48) 121.3(2) yes
C(46) C(47) C(50) 118.0(2) yes
C(48) C(47) C(50) 120.7(2) yes
C(43) C(48) C(47) 121.6(2) yes
F(7) C(49) F(8) 106.7(2) yes
F(7) C(49) F(9) 107.0(2) yes
F(7) C(49) C(45) 113.1(2) yes
F(8) C(49) F(9) 106.0(2) yes
F(8) C(49) C(45) 111.5(2) yes
F(9) C(49) C(45) 112.1(2) yes
F(10) C(50) F(11) 104.8(2) yes
F(10) C(50) F(12) 106.7(2) yes
F(10) C(50) C(47) 112.4(2) yes
F(11) C(50) F(12) 105.2(2) yes
F(11) C(50) C(47) 113.7(2) yes
F(12) C(50) C(47) 113.3(2) yes
C(52) C(51) C(56) 115.3(2) yes
C(52) C(51) B(2) 122.4(2) yes
C(56) C(51) B(2) 122.0(2) yes
C(51) C(52) C(53) 122.2(2) yes
C(52) C(53) C(54) 121.5(2) yes
C(52) C(53) C(57) 116.9(2) yes
C(54) C(53) C(57) 121.6(2) yes
C(53) C(54) C(55) 117.4(2) yes
C(54) C(55) C(56) 121.2(2) yes
C(54) C(55) C(58) 119.3(2) yes
C(56) C(55) C(58) 119.5(2) yes
C(51) C(56) C(55) 122.3(2) yes
F(13) C(57) F(14) 106.8(2) yes
F(13) C(57) F(15) 106.9(3) yes
F(13) C(57) C(53) 112.3(2) yes
F(14) C(57) F(15) 106.8(2) yes
F(14) C(57) C(53) 110.9(2) yes
F(15) C(57) C(53) 112.8(2) yes
F(16) C(58) F(18) 105.9(3) yes
F(16) C(58) F(19) 122.0(4) yes
F(16) C(58) F(20) 109.9(3) yes
F(16) C(58) F(21) 87.4(3) yes
F(16) C(58) C(55) 111.1(3) yes
F(17) C(58) F(18) 87.7(3) yes
F(17) C(58) F(19) 106.7(4) yes
F(17) C(58) F(20) 120.8(3) yes
F(17) C(58) F(21) 101.8(3) yes
F(17) C(58) C(55) 115.1(3) yes
F(18) C(58) F(20) 107.2(3) yes
F(18) C(58) F(21) 126.6(3) yes
F(18) C(58) C(55) 109.9(3) yes
F(19) C(58) F(20) 80.6(3) yes
F(19) C(58) F(21) 102.6(3) yes
F(19) C(58) C(55) 116.4(3) yes
F(20) C(58) C(55) 112.5(3) yes
F(21) C(58) C(55) 112.6(3) yes
C(60) C(59) C(64) 115.8(2) yes
C(60) C(59) B(2) 121.6(2) yes
C(64) C(59) B(2) 121.9(2) yes
C(59) C(60) C(61) 121.5(2) yes
C(60) C(61) C(62) 121.0(3) yes
C(60) C(61) C(65) 119.0(3) yes
C(62) C(61) C(65) 119.8(2) yes
C(61) C(62) C(63) 118.5(2) yes
C(62) C(63) C(64) 120.6(2) yes
C(62) C(63) C(66) 121.2(2) yes
C(64) C(63) C(66) 118.2(2) yes
C(59) C(64) C(63) 122.5(2) yes
F(22) C(65) F(23) 104.7(3) yes
F(22) C(65) F(24) 105.1(2) yes
F(22) C(65) C(61) 112.7(2) yes
F(23) C(65) F(24) 108.0(2) yes
F(23) C(65) C(61) 113.4(2) yes
F(24) C(65) C(61) 112.3(3) yes
F(25) C(66) F(27) 106.5(4) yes
F(25) C(66) F(28) 126.0(3) yes
F(25) C(66) F(29) 105.4(3) yes
F(25) C(66) F(30) 88.4(3) yes
F(25) C(66) C(63) 110.3(3) yes
F(26) C(66) F(27) 81.0(3) yes
F(26) C(66) F(28) 101.3(3) yes
F(26) C(66) F(29) 121.1(4) yes
F(26) C(66) F(30) 109.2(3) yes
F(26) C(66) C(63) 115.6(3) yes
F(27) C(66) F(29) 102.3(4) yes
F(27) C(66) F(30) 118.8(4) yes
F(27) C(66) C(63) 117.0(4) yes
F(28) C(66) F(29) 89.8(3) yes
F(28) C(66) F(30) 109.2(3) yes
F(28) C(66) C(63) 109.4(3) yes
F(29) C(66) C(63) 114.3(3) yes
F(30) C(66) C(63) 111.6(3) yes
C(35) B(2) C(43) 112.3(2) yes
C(35) B(2) C(51) 112.0(2) yes
C(35) B(2) C(59) 102.53(19) yes
C(43) B(2) C(51) 103.10(19) yes
C(43) B(2) C(59) 115.7(2) yes
C(51) B(2) C(59) 111.6(2) yes
C(1) C(6) H(1) 109.5 no
C(1) C(6) H(2) 109.5 no
C(1) C(6) H(3) 109.5 no
H(1) C(6) H(2) 109.5 no
H(1) C(6) H(3) 109.5 no
H(2) C(6) H(3) 109.5 no
C(2) C(7) H(4) 109.5 no
C(2) C(7) H(5) 109.5 no
C(2) C(7) H(6) 109.5 no
H(4) C(7) H(5) 109.5 no
H(4) C(7) H(6) 109.5 no
H(5) C(7) H(6) 109.5 no
C(3) C(8) H(7) 109.5 no
C(3) C(8) H(8) 109.5 no
C(3) C(8) H(9) 109.5 no
H(7) C(8) H(8) 109.5 no
H(7) C(8) H(9) 109.5 no
H(8) C(8) H(9) 109.5 no
C(4) C(9) H(10) 109.5 no
C(4) C(9) H(11) 109.5 no
C(4) C(9) H(12) 109.5 no
H(10) C(9) H(11) 109.5 no
H(10) C(9) H(12) 109.5 no
H(11) C(9) H(12) 109.5 no
C(5) C(10) H(13) 109.5 no
C(5) C(10) H(14) 109.5 no
C(5) C(10) H(15) 109.5 no
H(13) C(10) H(14) 109.5 no
H(13) C(10) H(15) 109.5 no
H(14) C(10) H(15) 109.5 no
C(12) C(13) H(16) 119.4 no
C(14) C(13) H(16) 119.4 no
C(13) C(14) H(17) 120.1 no
C(15) C(14) H(17) 120.1 no
C(14) C(15) H(18) 119.8 no
C(16) C(15) H(18) 119.8 no
C(18) C(19) H(19) 119.2 no
C(20) C(19) H(19) 119.2 no
C(20) C(21) H(20) 118.9 no
C(22) C(21) H(20) 118.9 no
C(18) C(23) H(21) 109.5 no
C(18) C(23) H(22) 109.5 no
C(18) C(23) H(23) 109.5 no
H(21) C(23) H(22) 109.5 no
H(21) C(23) H(23) 109.5 no
H(22) C(23) H(23) 109.5 no
C(20) C(24) H(24) 109.5 no
C(20) C(24) H(25) 109.5 no
C(20) C(24) H(26) 109.5 no
H(24) C(24) H(25) 109.5 no
H(24) C(24) H(26) 109.5 no
H(25) C(24) H(26) 109.5 no
C(22) C(25) H(27) 109.5 no
C(22) C(25) H(28) 109.5 no
C(22) C(25) H(29) 109.5 no
H(27) C(25) H(28) 109.5 no
H(27) C(25) H(29) 109.5 no
H(28) C(25) H(29) 109.5 no
C(27) C(28) H(30) 119.3 no
C(29) C(28) H(30) 119.3 no
C(29) C(30) H(31) 118.3 no
C(31) C(30) H(31) 118.3 no
C(27) C(32) H(32) 109.5 no
C(27) C(32) H(33) 109.5 no
C(27) C(32) H(34) 109.5 no
H(32) C(32) H(33) 109.5 no
H(32) C(32) H(34) 109.5 no
H(33) C(32) H(34) 109.5 no
C(29) C(33) H(35) 109.5 no
C(29) C(33) H(36) 109.5 no
C(29) C(33) H(37) 109.5 no
H(35) C(33) H(36) 109.5 no
H(35) C(33) H(37) 109.5 no
H(36) C(33) H(37) 109.5 no
C(31) C(34) H(38) 109.5 no
C(31) C(34) H(39) 109.5 no
C(31) C(34) H(40) 109.5 no
H(38) C(34) H(39) 109.5 no
H(38) C(34) H(40) 109.5 no
H(39) C(34) H(40) 109.5 no
C(35) C(36) H(41) 118.8 no
C(37) C(36) H(41) 118.8 no
C(37) C(38) H(42) 121.0 no
C(39) C(38) H(42) 121.0 no
C(35) C(40) H(43) 118.8 no
C(39) C(40) H(43) 118.8 no
C(43) C(44) H(44) 118.7 no
C(45) C(44) H(44) 118.7 no
C(45) C(46) H(45) 120.9 no
C(47) C(46) H(45) 121.0 no
C(43) C(48) H(46) 119.2 no
C(47) C(48) H(46) 119.2 no
C(51) C(52) H(47) 118.9 no
C(53) C(52) H(47) 118.9 no
C(53) C(54) H(48) 121.3 no
C(55) C(54) H(48) 121.3 no
C(51) C(56) H(49) 118.8 no
C(55) C(56) H(49) 118.8 no
C(59) C(60) H(50) 119.2 no
C(61) C(60) H(50) 119.3 no
C(61) C(62) H(51) 120.7 no
C(63) C(62) H(51) 120.8 no
C(59) C(64) H(52) 118.7 no
C(63) C(64) H(52) 118.7 no

loop_
_geom_bond_atom_site_label_1
_geom_bond_atom_site_label_2
_geom_bond_distance
_geom_bond_publ_flag
Rh(1) S(1) 2.2280(8) yes
Rh(1) C(1) 2.181(3) yes
Rh(1) C(2) 2.256(3) yes
Rh(1) C(3) 2.160(2) yes
Rh(1) C(4) 2.118(2) yes
Rh(1) C(5) 2.117(3) yes
Rh(1) C(26) 2.318(2) yes
S(1) C(11) 1.752(2) yes
F(1) C(41) 1.321(4) yes
F(2) C(41) 1.340(4) yes
F(3) C(41) 1.335(4) yes
F(4) C(42) 1.334(3) yes
F(5) C(42) 1.342(3) yes
F(6) C(42) 1.336(3) yes
F(7) C(49) 1.324(3) yes
F(8) C(49) 1.338(4) yes
F(9) C(49) 1.328(3) yes
F(10) C(50) 1.323(4) yes
F(11) C(50) 1.330(3) yes
F(12) C(50) 1.324(3) yes
F(13) C(57) 1.325(3) yes
F(14) C(57) 1.342(4) yes
F(15) C(57) 1.333(4) yes
F(16) F(17) 0.433(7) yes
F(16) C(58) 1.343(5) yes
F(17) C(58) 1.312(6) yes
F(18) F(19) 0.645(7) yes
F(18) C(58) 1.401(5) yes
F(19) F(20) 1.672(7) yes
F(19) C(58) 1.314(5) yes
F(20) F(21) 0.622(5) yes
F(20) C(58) 1.270(5) yes
F(21) C(58) 1.446(5) yes
F(22) C(65) 1.344(4) yes
F(23) C(65) 1.315(3) yes
F(24) C(65) 1.339(3) yes
F(25) F(26) 0.648(6) yes
F(25) C(66) 1.417(6) yes
F(26) F(27) 1.628(7) yes
F(26) C(66) 1.294(5) yes
F(27) F(28) 0.541(7) yes
F(27) C(66) 1.212(6) yes
F(28) C(66) 1.472(5) yes
F(29) F(30) 0.484(6) yes
F(29) C(66) 1.381(6) yes
F(30) C(66) 1.315(5) yes
C(1) C(2) 1.410(4) yes
C(1) C(5) 1.448(5) yes
C(1) C(6) 1.491(4) yes
C(2) C(3) 1.421(4) yes
C(2) C(7) 1.498(5) yes
C(3) C(4) 1.446(4) yes
C(3) C(8) 1.487(4) yes
C(4) C(5) 1.411(4) yes
C(4) C(9) 1.498(5) yes
C(5) C(10) 1.510(5) yes
C(11) C(12) 1.408(4) yes
C(11) C(16) 1.387(4) yes
C(12) C(13) 1.390(4) yes
C(12) C(17) 1.498(5) yes
C(13) C(14) 1.392(5) yes
C(14) C(15) 1.385(5) yes
C(15) C(16) 1.386(4) yes
C(16) C(26) 1.492(4) yes
C(17) C(18) 1.393(5) yes
C(17) C(22) 1.406(5) yes
C(18) C(19) 1.397(5) yes
C(18) C(23) 1.505(5) yes
C(19) C(20) 1.379(5) yes
C(20) C(21) 1.381(5) yes
C(20) C(24) 1.512(5) yes
C(21) C(22) 1.392(5) yes
C(22) C(25) 1.502(5) yes
C(26) C(27) 1.424(4) yes
C(26) C(31) 1.437(4) yes
C(27) C(28) 1.394(5) yes
C(27) C(32) 1.506(4) yes
C(28) C(29) 1.396(5) yes
C(29) C(30) 1.371(5) yes
C(29) C(33) 1.510(6) yes
C(30) C(31) 1.379(5) yes
C(31) C(34) 1.506(4) yes
C(35) C(36) 1.396(3) yes
C(35) C(40) 1.402(4) yes
C(35) B(2) 1.638(3) yes
C(36) C(37) 1.384(3) yes
C(37) C(38) 1.385(4) yes
C(37) C(41) 1.498(4) yes
C(38) C(39) 1.388(4) yes
C(39) C(40) 1.381(3) yes
C(39) C(42) 1.497(4) yes
C(43) C(44) 1.393(3) yes
C(43) C(48) 1.408(3) yes
C(43) B(2) 1.638(4) yes
C(44) C(45) 1.397(3) yes
C(45) C(46) 1.388(3) yes
C(45) C(49) 1.504(4) yes
C(46) C(47) 1.390(3) yes
C(47) C(48) 1.387(3) yes
C(47) C(50) 1.491(4) yes
C(51) C(52) 1.393(3) yes
C(51) C(56) 1.408(3) yes
C(51) B(2) 1.646(4) yes
C(52) C(53) 1.389(4) yes
C(53) C(54) 1.382(4) yes
C(53) C(57) 1.506(4) yes
C(54) C(55) 1.387(4) yes
C(55) C(56) 1.383(4) yes
C(55) C(58) 1.492(4) yes
C(59) C(60) 1.412(4) yes
C(59) C(64) 1.391(4) yes
C(59) B(2) 1.634(3) yes
C(60) C(61) 1.394(3) yes
C(61) C(62) 1.380(4) yes
C(61) C(65) 1.497(5) yes
C(62) C(63) 1.381(4) yes
C(63) C(64) 1.393(3) yes
C(63) C(66) 1.492(5) yes
C(6) H(1) 0.980 no
C(6) H(2) 0.980 no
C(6) H(3) 0.980 no
C(7) H(4) 0.980 no
C(7) H(5) 0.980 no
C(7) H(6) 0.980 no
C(8) H(7) 0.980 no
C(8) H(8) 0.980 no
C(8) H(9) 0.980 no
C(9) H(10) 0.980 no
C(9) H(11) 0.980 no
C(9) H(12) 0.980 no
C(10) H(13) 0.980 no
C(10) H(14) 0.980 no
C(10) H(15) 0.980 no
C(13) H(16) 0.950 no
C(14) H(17) 0.950 no
C(15) H(18) 0.950 no
C(19) H(19) 0.950 no
C(21) H(20) 0.950 no
C(23) H(21) 0.980 no
C(23) H(22) 0.980 no
C(23) H(23) 0.980 no
C(24) H(24) 0.980 no
C(24) H(25) 0.980 no
C(24) H(26) 0.980 no
C(25) H(27) 0.980 no
C(25) H(28) 0.980 no
C(25) H(29) 0.980 no
C(28) H(30) 0.950 no
C(30) H(31) 0.950 no
C(32) H(32) 0.980 no
C(32) H(33) 0.980 no
C(32) H(34) 0.980 no
C(33) H(35) 0.980 no
C(33) H(36) 0.980 no
C(33) H(37) 0.980 no
C(34) H(38) 0.980 no
C(34) H(39) 0.980 no
C(34) H(40) 0.980 no
C(36) H(41) 0.950 no
C(38) H(42) 0.950 no
C(40) H(43) 0.950 no
C(44) H(44) 0.950 no
C(46) H(45) 0.950 no
C(48) H(46) 0.950 no
C(52) H(47) 0.950 no
C(54) H(48) 0.950 no
C(56) H(49) 0.950 no
C(60) H(50) 0.950 no
C(62) H(51) 0.950 no
C(64) H(52) 0.950 no

loop_
_geom_contact_atom_site_label_1
_geom_contact_atom_site_label_2
_geom_contact_distance
_geom_contact_site_symmetry_2
Rh(1) C(6) 3.301(4) .
Rh(1) C(7) 3.462(4) .
Rh(1) C(8) 3.240(3) .
Rh(1) C(9) 3.215(3) .
Rh(1) C(10) 3.213(4) .
Rh(1) C(11) 3.190(3) .
Rh(1) C(16) 3.165(2) .
Rh(1) C(27) 2.661(2) .
Rh(1) C(28) 3.391(3) .
Rh(1) C(30) 3.411(3) .
Rh(1) C(31) 2.722(2) .
Rh(1) C(32) 3.402(3) .
Rh(1) C(34) 3.479(3) .
S(1) C(4) 3.179(3) .
S(1) C(5) 3.280(3) .
S(1) C(9) 3.346(3) .
S(1) C(10) 3.543(4) .
S(1) C(12) 2.746(3) .
S(1) C(16) 2.704(2) .
S(1) C(17) 3.040(3) .
S(1) C(22) 3.545(3) .
S(1) C(26) 3.015(2) .
F(1) F(2) 2.154(3) .
F(1) F(3) 2.114(3) .
F(1) F(5) 3.423(2) 2_665
F(1) F(7) 3.347(3) 2_665
F(1) F(8) 2.891(3) 2_665
F(1) C(37) 2.360(3) .
F(1) C(38) 2.743(4) .
F(2) F(1) 2.154(3) .
F(2) F(3) 2.119(3) .
F(2) C(15) 3.586(4) 1_655
F(2) C(30) 3.513(4) 1_655
F(2) C(31) 3.384(3) 1_655
F(2) C(34) 3.404(4) 1_655
F(2) C(36) 2.973(3) .
F(2) C(37) 2.359(3) .
F(2) C(38) 3.403(4) .
F(3) F(1) 2.114(3) .
F(3) F(2) 2.119(3) .
F(3) F(5) 3.093(3) 2_665
F(3) F(13) 3.548(3) .
F(3) C(36) 2.861(3) .
F(3) C(37) 2.348(3) .
F(3) C(38) 3.473(4) .
F(4) F(5) 2.137(2) .
F(4) F(6) 2.146(2) .
F(4) F(7) 3.406(2) 2_665
F(4) C(35) 3.375(3) 2_665
F(4) C(36) 3.402(3) 2_665
F(4) C(37) 3.502(3) 2_665
F(4) C(38) 2.780(4) .
F(4) C(39) 2.365(3) .
F(4) C(40) 3.585(3) .
F(4) C(40) 3.471(3) 2_665
F(5) F(1) 3.423(2) 2_665
F(5) F(3) 3.093(3) 2_665
F(5) F(4) 2.137(2) .
F(5) F(6) 2.128(2) .
F(5) C(37) 3.333(3) 2_665
F(5) C(38) 3.595(3) .
F(5) C(38) 3.444(3) 2_665
F(5) C(39) 2.369(3) .
F(5) C(40) 2.787(3) .
F(5) C(41) 3.448(3) 2_665
F(6) F(4) 2.146(2) .
F(6) F(5) 2.128(2) .
F(6) C(7) 3.507(4) .
F(6) C(13) 3.397(4) 1_655
F(6) C(14) 3.389(4) 1_655
F(6) C(38) 3.175(4) .
F(6) C(39) 2.352(3) .
F(6) C(40) 3.183(3) .
F(7) F(1) 3.347(3) 2_665
F(7) F(4) 3.406(2) 2_665
F(7) F(8) 2.135(3) .
F(7) F(9) 2.132(2) .
F(7) C(38) 3.396(3) 2_665
F(7) C(44) 2.753(3) .
F(7) C(45) 2.362(3) .
F(8) F(1) 2.891(3) 2_665
F(8) F(7) 2.135(3) .
F(8) F(9) 2.129(3) .
F(8) C(19) 3.393(3) 1_565
F(8) C(44) 3.418(3) .
F(8) C(45) 2.352(3) .
F(8) C(46) 2.974(3) .
F(9) F(7) 2.132(2) .
F(9) F(8) 2.129(3) .
F(9) C(9) 3.452(4) 1_565
F(9) C(18) 3.411(3) 1_565
F(9) C(19) 3.334(4) 1_565
F(9) C(23) 3.495(4) 1_565
F(9) C(44) 3.478(3) .
F(9) C(45) 2.351(3) .
F(9) C(46) 2.877(3) .
F(10) F(11) 2.102(3) .
F(10) F(12) 2.125(4) .
F(10) F(25) 3.195(5) 2_666
F(10) F(26) 2.952(5) 2_666
F(10) C(32) 3.559(4) 2_566
F(10) C(46) 3.050(4) .
F(10) C(47) 2.341(4) .
F(10) C(48) 3.302(4) .
F(11) F(10) 2.102(3) .
F(11) F(12) 2.109(2) .
F(11) C(10) 3.484(5) 1_565
F(11) C(21) 3.359(4) 1_565
F(11) C(25) 3.591(4) 1_565
F(11) C(46) 2.821(3) .
F(11) C(47) 2.363(3) .
F(11) C(48) 3.539(3) .
F(12) F(10) 2.125(4) .
F(12) F(11) 2.109(2) .
F(12) F(24) 3.393(3) 2_666
F(12) F(26) 3.455(5) 2_666
F(12) C(32) 3.433(4) 2_566
F(12) C(46) 3.599(3) .
F(12) C(47) 2.353(3) .
F(12) C(48) 2.747(3) .
F(12) C(62) 3.502(3) 2_666
F(13) F(3) 3.548(3) .
F(13) F(14) 2.141(3) .
F(13) F(15) 2.135(3) .
F(13) C(8) 3.145(3) 2_665
F(13) C(19) 3.196(4) 1_665
F(13) C(52) 2.913(3) .
F(13) C(53) 2.353(3) .
F(13) C(54) 3.442(3) .
F(14) F(13) 2.141(3) .
F(14) F(14) 2.901(3) 2_675
F(14) F(15) 2.148(3) .
F(14) F(15) 2.966(3) 2_675
F(14) C(8) 3.559(3) 2_665
F(14) C(52) 2.889(3) .
F(14) C(53) 2.348(3) .
F(14) C(54) 3.426(3) .
F(14) C(57) 3.487(4) 2_675
F(15) F(13) 2.135(3) .
F(15) F(14) 2.148(3) .
F(15) F(14) 2.966(3) 2_675
F(15) C(18) 3.348(4) 1_665
F(15) C(23) 3.307(5) 1_665
F(15) C(53) 2.367(3) .
F(15) C(54) 2.747(3) .
F(16) F(18) 2.191(6) .
F(16) F(19) 2.324(6) .
F(16) F(20) 2.141(6) .
F(16) F(20) 3.419(6) 2_676
F(16) F(21) 1.929(6) .
F(16) F(21) 3.499(6) 2_676
F(16) C(6) 3.200(6) 2_666
F(16) C(21) 3.366(5) 1_665
F(16) C(25) 3.465(7) 1_665
F(16) C(54) 3.332(5) .
F(16) C(55) 2.340(5) .
F(16) C(56) 2.997(6) .
F(17) F(18) 1.880(6) .
F(17) F(19) 2.106(6) .
F(17) F(20) 2.245(6) .
F(17) F(20) 3.404(6) 2_676
F(17) F(21) 2.143(7) .
F(17) F(21) 3.425(6) 2_676
F(17) C(6) 3.407(6) 2_666
F(17) C(21) 3.179(5) 1_665
F(17) C(22) 3.273(6) 1_665
F(17) C(25) 3.103(7) 1_665
F(17) C(54) 3.209(5) .
F(17) C(55) 2.368(6) .
F(17) C(56) 3.200(6) .
F(18) F(16) 2.191(6) .
F(18) F(17) 1.880(6) .
F(18) F(20) 2.151(6) .
F(18) F(21) 2.545(6) .
F(18) F(21) 3.470(5) 2_676
F(18) F(23) 3.497(5) 1_565
F(18) C(22) 3.570(5) 1_665
F(18) C(25) 3.450(6) 1_665
F(18) C(54) 2.655(5) .
F(18) C(55) 2.370(5) .
F(19) F(16) 2.324(6) .
F(19) F(17) 2.106(6) .
F(19) F(20) 3.579(6) 2_676
F(19) F(21) 2.156(7) .
F(19) F(21) 3.263(6) 2_676
F(19) C(1) 3.174(6) 1_565
F(19) C(2) 3.479(5) 1_565
F(19) C(5) 3.427(6) 1_565
F(19) C(6) 3.473(6) 1_565
F(19) C(54) 2.853(5) .
F(19) C(55) 2.388(5) .
F(19) C(56) 3.575(6) .
F(20) F(16) 2.141(6) .
F(20) F(16) 3.419(6) 2_676
F(20) F(17) 2.245(6) .
F(20) F(17) 3.404(6) 2_676
F(20) F(18) 2.151(6) .
F(20) F(19) 3.579(6) 2_676
F(20) F(20) 3.386(6) 2_676
F(20) F(21) 3.281(6) 2_676
F(20) C(1) 3.442(4) 1_565
F(20) C(5) 3.170(4) 1_565
F(20) C(10) 3.062(6) 1_565
F(20) C(54) 3.404(4) .
F(20) C(55) 2.301(4) .
F(20) C(56) 2.878(4) .
F(21) F(16) 1.929(6) .
F(21) F(16) 3.499(6) 2_676
F(21) F(17) 2.143(7) .
F(21) F(17) 3.425(6) 2_676
F(21) F(18) 2.545(6) .
F(21) F(18) 3.470(5) 2_676
F(21) F(19) 2.156(7) .
F(21) F(19) 3.263(6) 2_676
F(21) F(20) 3.281(6) 2_676
F(21) F(21) 3.293(7) 2_676
F(21) C(10) 3.355(6) 1_565
F(21) C(55) 2.445(5) .
F(21) C(56) 2.798(5) .
F(22) F(23) 2.106(3) .
F(22) F(24) 2.130(3) .
F(22) F(25) 3.013(5) 2_666
F(22) F(26) 3.595(4) 2_666
F(22) F(29) 3.364(5) 2_666
F(22) F(30) 2.928(5) 2_666
F(22) C(7) 3.439(4) .
F(22) C(60) 2.797(3) .
F(22) C(61) 2.366(4) .
F(22) C(62) 3.574(4) .
F(22) C(62) 3.457(3) 2_666
F(22) C(63) 3.200(3) 2_666
F(22) C(66) 3.356(4) 2_666
F(23) F(18) 3.497(5) 1_545
F(23) F(22) 2.106(3) .
F(23) F(24) 2.147(3) .
F(23) C(13) 3.410(4) 1_655
F(23) C(14) 3.327(4) 1_655
F(23) C(60) 3.138(3) .
F(23) C(61) 2.352(3) .
F(23) C(62) 3.224(4) .
F(24) F(12) 3.393(3) 2_666
F(24) F(22) 2.130(3) .
F(24) F(23) 2.147(3) .
F(24) C(48) 3.600(3) 2_666
F(24) C(59) 3.401(3) 2_666
F(24) C(60) 3.597(3) .
F(24) C(61) 2.357(3) .
F(24) C(62) 2.761(4) .
F(24) C(64) 3.421(3) 2_666
F(25) F(10) 3.195(5) 2_666
F(25) F(22) 3.013(5) 2_666
F(25) F(27) 2.109(7) .
F(25) F(28) 2.574(6) .
F(25) F(29) 2.227(7) .
F(25) F(30) 1.906(7) .
F(25) C(62) 2.793(7) .
F(25) C(63) 2.388(6) .
F(26) F(10) 2.952(5) 2_666
F(26) F(12) 3.455(5) 2_666
F(26) F(22) 3.595(4) 2_666
F(26) F(28) 2.142(6) .
F(26) F(29) 2.330(6) .
F(26) F(30) 2.127(6) .
F(26) C(62) 2.766(6) .
F(26) C(63) 2.359(5) .
F(27) F(25) 2.109(7) .
F(27) F(29) 2.022(6) .
F(27) F(30) 2.176(6) .
F(27) C(27) 3.490(6) 1_655
F(27) C(28) 3.405(6) 1_655
F(27) C(32) 3.154(6) 1_655
F(27) C(62) 3.182(7) .
F(27) C(63) 2.310(6) .
F(27) C(64) 3.156(6) .
F(28) F(25) 2.574(6) .
F(28) F(26) 2.142(6) .
F(28) F(29) 2.014(5) .
F(28) F(30) 2.273(5) .
F(28) C(27) 3.466(4) 1_655
F(28) C(28) 3.287(5) 1_655
F(28) C(32) 3.356(5) 1_655
F(28) C(62) 3.420(5) .
F(28) C(63) 2.418(5) .
F(28) C(64) 3.030(5) .
F(29) F(22) 3.364(5) 2_666
F(29) F(25) 2.227(7) .
F(29) F(26) 2.330(6) .
F(29) F(27) 2.022(6) .
F(29) F(28) 2.014(5) .
F(29) C(6) 3.335(6) 2_666
F(29) C(63) 2.415(6) .
F(29) C(64) 2.794(6) .
F(30) F(22) 2.928(5) 2_666
F(30) F(25) 1.906(7) .
F(30) F(26) 2.127(6) .
F(30) F(27) 2.176(6) .
F(30) F(28) 2.273(5) .
F(30) C(6) 3.154(6) 2_666
F(30) C(62) 3.458(6) .
F(30) C(63) 2.324(6) .
F(30) C(64) 2.844(5) .
C(1) F(19) 3.174(6) 1_545
C(1) F(20) 3.442(4) 1_545
C(1) C(3) 2.292(4) .
C(1) C(4) 2.308(4) .
C(1) C(7) 2.596(5) .
C(1) C(10) 2.641(6) .
C(2) F(19) 3.479(5) 1_545
C(2) C(4) 2.320(4) .
C(2) C(5) 2.318(4) .
C(2) C(6) 2.584(4) .
C(2) C(8) 2.589(4) .
C(3) C(1) 2.292(4) .
C(3) C(5) 2.309(4) .
C(3) C(7) 2.594(5) .
C(3) C(9) 2.623(4) .
C(4) S(1) 3.179(3) .
C(4) C(1) 2.308(4) .
C(4) C(2) 2.320(4) .
C(4) C(8) 2.616(5) .
C(4) C(10) 2.603(5) .
C(5) S(1) 3.280(3) .
C(5) F(19) 3.427(6) 1_545
C(5) F(20) 3.170(4) 1_545
C(5) C(2) 2.318(4) .
C(5) C(3) 2.309(4) .
C(5) C(6) 2.614(5) .
C(5) C(9) 2.594(5) .
C(6) Rh(1) 3.301(4) .
C(6) F(16) 3.200(6) 2_666
C(6) F(17) 3.407(6) 2_666
C(6) F(19) 3.473(6) 1_545
C(6) F(29) 3.335(6) 2_666
C(6) F(30) 3.154(6) 2_666
C(6) C(2) 2.584(4) .
C(6) C(5) 2.614(5) .
C(6) C(7) 3.174(5) .
C(6) C(10) 3.212(7) .
C(7) Rh(1) 3.462(4) .
C(7) F(6) 3.507(4) .
C(7) F(22) 3.439(4) .
C(7) C(1) 2.596(5) .
C(7) C(3) 2.594(5) .
C(7) C(6) 3.174(5) .
C(7) C(8) 3.161(5) .
C(7) C(28) 3.485(4) .
C(7) C(29) 3.181(4) .
C(7) C(30) 3.494(4) .
C(7) C(33) 3.495(4) .
C(8) Rh(1) 3.240(3) .
C(8) F(13) 3.145(3) 2_665
C(8) F(14) 3.559(3) 2_665
C(8) C(2) 2.589(4) .
C(8) C(4) 2.616(5) .
C(8) C(7) 3.161(5) .
C(8) C(9) 3.205(5) .
C(9) Rh(1) 3.215(3) .
C(9) S(1) 3.346(3) .
C(9) F(9) 3.452(4) 1_545
C(9) C(3) 2.623(4) .
C(9) C(5) 2.594(5) .
C(9) C(8) 3.205(5) .
C(9) C(10) 3.182(6) .
C(9) C(44) 3.550(4) 1_545
C(9) C(45) 3.442(4) 1_545
C(10) Rh(1) 3.213(4) .
C(10) S(1) 3.543(4) .
C(10) F(11) 3.484(5) 1_545
C(10) F(20) 3.062(6) 1_545
C(10) F(21) 3.355(6) 1_545
C(10) C(1) 2.641(6) .
C(10) C(4) 2.603(5) .
C(10) C(6) 3.212(7) .
C(10) C(9) 3.182(6) .
C(11) Rh(1) 3.190(3) .
C(11) C(13) 2.397(4) .
C(11) C(14) 2.770(4) .
C(11) C(15) 2.395(4) .
C(11) C(17) 2.512(5) .
C(11) C(18) 3.373(5) .
C(11) C(22) 3.334(5) .
C(11) C(23) 3.555(5) .
C(11) C(25) 3.455(5) .
C(11) C(26) 2.514(4) .
C(11) C(27) 3.480(5) .
C(11) C(31) 3.440(4) .
C(11) C(34) 3.520(5) .
C(12) S(1) 2.746(3) .
C(12) C(14) 2.423(4) .
C(12) C(15) 2.799(5) .
C(12) C(16) 2.436(5) .
C(12) C(18) 2.508(5) .
C(12) C(22) 2.507(5) .
C(12) C(23) 2.923(5) .
C(12) C(25) 2.898(5) .
C(13) F(6) 3.397(4) 1_455
C(13) F(23) 3.410(4) 1_455
C(13) C(11) 2.397(4) .
C(13) C(15) 2.402(5) .
C(13) C(16) 2.778(5) .
C(13) C(17) 2.531(4) .
C(13) C(18) 3.393(5) .
C(13) C(22) 3.410(5) .
C(13) C(23) 3.566(5) .
C(13) C(25) 3.575(5) .
C(14) F(6) 3.389(4) 1_455
C(14) F(23) 3.327(4) 1_455
C(14) C(11) 2.770(4) .
C(14) C(12) 2.423(4) .
C(14) C(16) 2.405(4) .
C(15) F(2) 3.586(4) 1_455
C(15) C(11) 2.395(4) .
C(15) C(12) 2.799(5) .
C(15) C(13) 2.402(5) .
C(15) C(26) 2.481(4) .
C(15) C(27) 3.224(4) .
C(15) C(31) 3.312(4) .
C(15) C(32) 3.453(5) .
C(16) Rh(1) 3.165(2) .
C(16) S(1) 2.704(2) .
C(16) C(12) 2.436(5) .
C(16) C(13) 2.778(5) .
C(16) C(14) 2.405(4) .
C(16) C(27) 2.511(5) .
C(16) C(31) 2.529(4) .
C(16) C(32) 2.924(4) .
C(16) C(34) 2.955(4) .
C(17) S(1) 3.040(3) .
C(17) C(11) 2.512(5) .
C(17) C(13) 2.531(4) .
C(17) C(19) 2.406(5) .
C(17) C(20) 2.797(5) .
C(17) C(21) 2.404(5) .
C(17) C(23) 2.522(5) .
C(17) C(25) 2.522(5) .
C(18) F(9) 3.411(3) 1_545
C(18) F(15) 3.348(4) 1_445
C(18) C(11) 3.373(5) .
C(18) C(12) 2.508(5) .
C(18) C(13) 3.393(5) .
C(18) C(20) 2.423(5) .
C(18) C(21) 2.770(5) .
C(18) C(22) 2.427(5) .
C(19) F(8) 3.393(3) 1_545
C(19) F(9) 3.334(4) 1_545
C(19) F(13) 3.196(4) 1_445
C(19) C(17) 2.406(5) .
C(19) C(21) 2.373(5) .
C(19) C(22) 2.781(5) .
C(19) C(23) 2.513(6) .
C(19) C(24) 2.516(6) .
C(20) C(17) 2.797(5) .
C(20) C(18) 2.423(5) .
C(20) C(22) 2.427(5) .
C(21) F(11) 3.359(4) 1_545
C(21) F(16) 3.366(5) 1_445
C(21) F(17) 3.179(5) 1_445
C(21) C(17) 2.404(5) .
C(21) C(18) 2.770(5) .
C(21) C(19) 2.373(5) .
C(21) C(24) 2.513(5) .
C(21) C(25) 2.523(5) .
C(22) S(1) 3.545(3) .
C(22) F(17) 3.273(6) 1_445
C(22) F(18) 3.570(5) 1_445
C(22) C(11) 3.334(5) .
C(22) C(12) 2.507(5) .
C(22) C(13) 3.410(5) .
C(22) C(18) 2.427(5) .
C(22) C(19) 2.781(5) .
C(22) C(20) 2.427(5) .
C(23) F(9) 3.495(4) 1_545
C(23) F(15) 3.307(5) 1_445
C(23) C(11) 3.555(5) .
C(23) C(12) 2.923(5) .
C(23) C(13) 3.566(5) .
C(23) C(17) 2.522(5) .
C(23) C(19) 2.513(6) .
C(24) C(19) 2.516(6) .
C(24) C(21) 2.513(5) .
C(25) F(11) 3.591(4) 1_545
C(25) F(16) 3.465(7) 1_445
C(25) F(17) 3.103(7) 1_445
C(25) F(18) 3.450(6) 1_445
C(25) C(11) 3.455(5) .
C(25) C(12) 2.898(5) .
C(25) C(13) 3.575(5) .
C(25) C(17) 2.522(5) .
C(25) C(21) 2.523(5) .
C(26) S(1) 3.015(2) .
C(26) C(11) 2.514(4) .
C(26) C(15) 2.481(4) .
C(26) C(28) 2.430(5) .
C(26) C(29) 2.815(5) .
C(26) C(30) 2.416(5) .
C(26) C(32) 2.534(4) .
C(26) C(34) 2.546(4) .
C(27) Rh(1) 2.661(2) .
C(27) F(27) 3.490(6) 1_455
C(27) F(28) 3.466(4) 1_455
C(27) C(11) 3.480(5) .
C(27) C(15) 3.224(4) .
C(27) C(16) 2.511(5) .
C(27) C(29) 2.433(5) .
C(27) C(30) 2.776(5) .
C(27) C(31) 2.461(4) .
C(28) Rh(1) 3.391(3) .
C(28) F(27) 3.405(6) 1_455
C(28) F(28) 3.287(5) 1_455
C(28) C(7) 3.485(4) .
C(28) C(26) 2.430(5) .
C(28) C(30) 2.378(5) .
C(28) C(31) 2.799(5) .
C(28) C(32) 2.517(5) .
C(28) C(33) 2.515(6) .
C(29) C(7) 3.181(4) .
C(29) C(26) 2.815(5) .
C(29) C(27) 2.433(5) .
C(29) C(31) 2.422(5) .
C(30) Rh(1) 3.411(3) .
C(30) F(2) 3.513(4) 1_455
C(30) C(7) 3.494(4) .
C(30) C(26) 2.416(5) .
C(30) C(27) 2.776(5) .
C(30) C(28) 2.378(5) .
C(30) C(33) 2.519(6) .
C(30) C(34) 2.519(5) .
C(31) Rh(1) 2.722(2) .
C(31) F(2) 3.384(3) 1_455
C(31) C(11) 3.440(4) .
C(31) C(15) 3.312(4) .
C(31) C(16) 2.529(4) .
C(31) C(27) 2.461(4) .
C(31) C(28) 2.799(5) .
C(31) C(29) 2.422(5) .
C(32) Rh(1) 3.402(3) .
C(32) F(10) 3.559(4) 2_566
C(32) F(12) 3.433(4) 2_566
C(32) F(27) 3.154(6) 1_455
C(32) F(28) 3.356(5) 1_455
C(32) C(15) 3.453(5) .
C(32) C(16) 2.924(4) .
C(32) C(26) 2.534(4) .
C(32) C(28) 2.517(5) .
C(33) C(7) 3.495(4) .
C(33) C(28) 2.515(6) .
C(33) C(30) 2.519(6) .
C(33) C(46) 3.594(5) .
C(34) Rh(1) 3.479(3) .
C(34) F(2) 3.404(4) 1_455
C(34) C(11) 3.520(5) .
C(34) C(16) 2.955(4) .
C(34) C(26) 2.546(4) .
C(34) C(30) 2.519(5) .
C(35) F(4) 3.375(3) 2_665
C(35) C(37) 2.435(3) .
C(35) C(38) 2.843(3) .
C(35) C(39) 2.439(4) .
C(35) C(43) 2.720(3) .
C(35) C(44) 3.129(3) .
C(35) C(51) 2.722(3) .
C(35) C(52) 3.096(4) .
C(35) C(59) 2.552(3) .
C(35) C(60) 3.239(3) .
C(35) C(64) 3.420(3) .
C(36) F(2) 2.973(3) .
C(36) F(3) 2.861(3) .
C(36) F(4) 3.402(3) 2_665
C(36) C(38) 2.409(4) .
C(36) C(39) 2.746(4) .
C(36) C(40) 2.367(4) .
C(36) C(41) 2.473(4) .
C(36) C(51) 3.110(3) .
C(36) C(52) 3.090(3) .
C(36) C(59) 3.306(3) .
C(36) B(2) 2.645(3) .
C(37) F(1) 2.360(3) .
C(37) F(2) 2.359(3) .
C(37) F(3) 2.348(3) .
C(37) F(4) 3.502(3) 2_665
C(37) F(5) 3.333(3) 2_665
C(37) C(35) 2.435(3) .
C(37) C(39) 2.376(4) .
C(37) C(40) 2.743(4) .
C(38) F(1) 2.743(4) .
C(38) F(2) 3.403(4) .
C(38) F(3) 3.473(4) .
C(38) F(4) 2.780(4) .
C(38) F(5) 3.595(3) .
C(38) F(5) 3.444(3) 2_665
C(38) F(6) 3.175(4) .
C(38) F(7) 3.396(3) 2_665
C(38) C(35) 2.843(3) .
C(38) C(36) 2.409(4) .
C(38) C(40) 2.407(3) .
C(38) C(41) 2.508(5) .
C(38) C(42) 2.487(5) .
C(39) F(4) 2.365(3) .
C(39) F(5) 2.369(3) .
C(39) F(6) 2.352(3) .
C(39) C(35) 2.439(4) .
C(39) C(36) 2.746(4) .
C(39) C(37) 2.376(4) .
C(40) F(4) 3.585(3) .
C(40) F(4) 3.471(3) 2_665
C(40) F(5) 2.787(3) .
C(40) F(6) 3.183(3) .
C(40) C(36) 2.367(4) .
C(40) C(37) 2.743(4) .
C(40) C(38) 2.407(3) .
C(40) C(42) 2.495(4) .
C(40) C(43) 3.147(3) .
C(40) C(44) 3.264(3) .
C(40) C(59) 3.385(3) .
C(40) C(60) 3.530(3) .
C(40) B(2) 2.673(4) .
C(41) F(5) 3.448(3) 2_665
C(41) C(36) 2.473(4) .
C(41) C(38) 2.508(5) .
C(42) C(38) 2.487(5) .
C(42) C(40) 2.495(4) .
C(43) C(35) 2.720(3) .
C(43) C(40) 3.147(3) .
C(43) C(45) 2.448(3) .
C(43) C(46) 2.848(3) .
C(43) C(47) 2.440(3) .
C(43) C(51) 2.572(4) .
C(43) C(52) 3.427(4) .
C(43) C(56) 3.320(4) .
C(43) C(59) 2.771(3) .
C(43) C(60) 3.276(3) .
C(44) F(7) 2.753(3) .
C(44) F(8) 3.418(3) .
C(44) F(9) 3.478(3) .
C(44) C(9) 3.550(4) 1_565
C(44) C(35) 3.129(3) .
C(44) C(40) 3.264(3) .
C(44) C(46) 2.415(3) .
C(44) C(47) 2.747(3) .
C(44) C(48) 2.376(3) .
C(44) C(49) 2.530(4) .
C(44) C(51) 3.259(4) .
C(44) C(52) 3.598(4) .
C(44) B(2) 2.630(4) .
C(45) F(7) 2.362(3) .
C(45) F(8) 2.352(3) .
C(45) F(9) 2.351(3) .
C(45) C(9) 3.442(4) 1_565
C(45) C(43) 2.448(3) .
C(45) C(47) 2.383(3) .
C(45) C(48) 2.766(3) .
C(46) F(8) 2.974(3) .
C(46) F(9) 2.877(3) .
C(46) F(10) 3.050(4) .
C(46) F(11) 2.821(3) .
C(46) F(12) 3.599(3) .
C(46) C(33) 3.594(5) .
C(46) C(43) 2.848(3) .
C(46) C(44) 2.415(3) .
C(46) C(48) 2.421(3) .
C(46) C(49) 2.485(4) .
C(46) C(50) 2.470(4) .
C(47) F(10) 2.341(4) .
C(47) F(11) 2.363(3) .
C(47) F(12) 2.353(3) .
C(47) C(43) 2.440(3) .
C(47) C(44) 2.747(3) .
C(47) C(45) 2.383(3) .
C(48) F(10) 3.302(4) .
C(48) F(11) 3.539(3) .
C(48) F(12) 2.747(3) .
C(48) F(24) 3.600(3) 2_666
C(48) C(44) 2.376(3) .
C(48) C(45) 2.766(3) .
C(48) C(46) 2.421(3) .
C(48) C(50) 2.501(4) .
C(48) C(51) 3.430(4) .
C(48) C(59) 3.208(3) .
C(48) C(60) 3.421(3) .
C(48) B(2) 2.681(3) .
C(49) C(44) 2.530(4) .
C(49) C(46) 2.485(4) .
C(50) C(46) 2.470(4) .
C(50) C(48) 2.501(4) .
C(51) C(35) 2.722(3) .
C(51) C(36) 3.110(3) .
C(51) C(43) 2.572(4) .
C(51) C(44) 3.259(4) .
C(51) C(48) 3.430(4) .
C(51) C(53) 2.437(4) .
C(51) C(54) 2.854(4) .
C(51) C(55) 2.445(4) .
C(51) C(59) 2.712(3) .
C(51) C(64) 3.050(3) .
C(52) F(13) 2.913(3) .
C(52) F(14) 2.889(3) .
C(52) C(35) 3.096(4) .
C(52) C(36) 3.090(3) .
C(52) C(43) 3.427(4) .
C(52) C(44) 3.598(4) .
C(52) C(54) 2.418(4) .
C(52) C(55) 2.745(4) .
C(52) C(56) 2.367(3) .
C(52) C(57) 2.468(4) .
C(52) B(2) 2.666(4) .
C(53) F(13) 2.353(3) .
C(53) F(14) 2.348(3) .
C(53) F(15) 2.367(3) .
C(53) C(51) 2.437(4) .
C(53) C(55) 2.365(4) .
C(53) C(56) 2.739(4) .
C(54) F(13) 3.442(3) .
C(54) F(14) 3.426(3) .
C(54) F(15) 2.747(3) .
C(54) F(16) 3.332(5) .
C(54) F(17) 3.209(5) .
C(54) F(18) 2.655(5) .
C(54) F(19) 2.853(5) .
C(54) F(20) 3.404(4) .
C(54) C(51) 2.854(4) .
C(54) C(52) 2.418(4) .
C(54) C(56) 2.413(4) .
C(54) C(57) 2.521(4) .
C(54) C(58) 2.485(4) .
C(55) F(16) 2.340(5) .
C(55) F(17) 2.368(6) .
C(55) F(18) 2.370(5) .
C(55) F(19) 2.388(5) .
C(55) F(20) 2.301(4) .
C(55) F(21) 2.445(5) .
C(55) C(51) 2.445(4) .
C(55) C(52) 2.745(4) .
C(55) C(53) 2.365(4) .
C(56) F(16) 2.997(6) .
C(56) F(17) 3.200(6) .
C(56) F(19) 3.575(6) .
C(56) F(20) 2.878(4) .
C(56) F(21) 2.798(5) .
C(56) C(43) 3.320(4) .
C(56) C(52) 2.367(3) .
C(56) C(53) 2.739(4) .
C(56) C(54) 2.413(4) .
C(56) C(58) 2.485(4) .
C(56) C(59) 3.174(3) .
C(56) C(64) 3.147(3) .
C(56) B(2) 2.674(4) .
C(57) F(14) 3.487(4) 2_675
C(57) C(52) 2.468(4) .
C(57) C(54) 2.521(4) .
C(58) C(54) 2.485(4) .
C(58) C(56) 2.485(4) .
C(59) F(24) 3.401(3) 2_666
C(59) C(35) 2.552(3) .
C(59) C(36) 3.306(3) .
C(59) C(40) 3.385(3) .
C(59) C(43) 2.771(3) .
C(59) C(48) 3.208(3) .
C(59) C(51) 2.712(3) .
C(59) C(56) 3.174(3) .
C(59) C(61) 2.448(3) .
C(59) C(62) 2.843(3) .
C(59) C(63) 2.441(3) .
C(60) F(22) 2.797(3) .
C(60) F(23) 3.138(3) .
C(60) F(24) 3.597(3) .
C(60) C(35) 3.239(3) .
C(60) C(40) 3.530(3) .
C(60) C(43) 3.276(3) .
C(60) C(48) 3.421(3) .
C(60) C(62) 2.414(4) .
C(60) C(63) 2.757(4) .
C(60) C(64) 2.375(4) .
C(60) C(65) 2.492(4) .
C(60) B(2) 2.662(4) .
C(61) F(22) 2.366(4) .
C(61) F(23) 2.352(3) .
C(61) F(24) 2.357(3) .
C(61) C(59) 2.448(3) .
C(61) C(63) 2.372(4) .
C(61) C(64) 2.747(4) .
C(62) F(12) 3.502(3) 2_666
C(62) F(22) 3.574(4) .
C(62) F(22) 3.457(3) 2_666
C(62) F(23) 3.224(4) .
C(62) F(24) 2.761(4) .
C(62) F(25) 2.793(7) .
C(62) F(26) 2.766(6) .
C(62) F(27) 3.182(7) .
C(62) F(28) 3.420(5) .
C(62) F(30) 3.458(6) .
C(62) C(59) 2.843(3) .
C(62) C(60) 2.414(4) .
C(62) C(64) 2.409(4) .
C(62) C(65) 2.490(5) .
C(62) C(66) 2.503(5) .
C(63) F(22) 3.200(3) 2_666
C(63) F(25) 2.388(6) .
C(63) F(26) 2.359(5) .
C(63) F(27) 2.310(6) .
C(63) F(28) 2.418(5) .
C(63) F(29) 2.415(6) .
C(63) F(30) 2.324(6) .
C(63) C(59) 2.441(3) .
C(63) C(60) 2.757(4) .
C(63) C(61) 2.372(4) .
C(64) F(24) 3.421(3) 2_666
C(64) F(27) 3.156(6) .
C(64) F(28) 3.030(5) .
C(64) F(29) 2.794(6) .
C(64) F(30) 2.844(5) .
C(64) C(35) 3.420(3) .
C(64) C(51) 3.050(3) .
C(64) C(56) 3.147(3) .
C(64) C(60) 2.375(4) .
C(64) C(61) 2.747(4) .
C(64) C(62) 2.409(4) .
C(64) C(66) 2.476(4) .
C(64) B(2) 2.647(4) .
C(65) C(60) 2.492(4) .
C(65) C(62) 2.490(5) .
C(66) F(22) 3.356(4) 2_666
C(66) C(62) 2.503(5) .
C(66) C(64) 2.476(4) .
B(2) C(36) 2.645(3) .
B(2) C(40) 2.673(4) .
B(2) C(44) 2.630(4) .
B(2) C(48) 2.681(3) .
B(2) C(52) 2.666(4) .
B(2) C(56) 2.674(4) .
B(2) C(60) 2.662(4) .
B(2) C(64) 2.647(4) .
Rh(1) H(2) 3.301 .
Rh(1) H(6) 3.511 .
Rh(1) H(7) 3.220 .
Rh(1) H(11) 3.205 .
Rh(1) H(14) 3.197 .
Rh(1) H(32) 3.178 .
Rh(1) H(39) 3.196 .
S(1) H(11) 2.974 .
S(1) H(12) 3.354 .
S(1) H(14) 2.896 .
S(1) H(23) 3.546 .
S(1) H(29) 3.195 .
S(1) H(32) 3.334 .
S(1) H(39) 3.084 .
F(1) H(31) 3.047 2_665
F(1) H(37) 3.225 2_665
F(1) H(38) 2.968 1_655
F(1) H(42) 2.443 .
F(2) H(18) 2.954 1_655
F(2) H(24) 3.201 1_665
F(2) H(38) 2.678 1_655
F(2) H(41) 2.828 .
F(2) H(42) 3.592 .
F(3) H(24) 3.450 1_665
F(3) H(31) 2.870 2_665
F(3) H(40) 3.029 2_665
F(3) H(41) 2.681 .
F(4) H(42) 2.508 .
F(4) H(44) 2.755 2_665
F(4) H(47) 2.710 2_665
F(5) H(4) 2.794 .
F(5) H(7) 3.430 .
F(5) H(9) 3.415 .
F(5) H(31) 3.305 .
F(5) H(35) 3.537 .
F(5) H(42) 3.524 2_665
F(5) H(43) 2.478 .
F(6) H(4) 2.637 .
F(6) H(5) 3.585 .
F(6) H(9) 2.726 .
F(6) H(16) 2.924 1_655
F(6) H(17) 2.921 1_655
F(6) H(42) 3.254 .
F(6) H(43) 3.234 .
F(7) H(21) 3.351 2_565
F(7) H(42) 2.487 2_665
F(7) H(44) 2.417 .
F(8) H(19) 2.969 1_565
F(8) H(24) 2.980 1_565
F(8) H(37) 3.088 .
F(8) H(38) 3.131 2_565
F(8) H(40) 3.598 2_565
F(8) H(44) 3.577 .
F(8) H(45) 2.884 .
F(9) H(11) 2.755 1_565
F(9) H(12) 3.304 1_565
F(9) H(19) 3.282 1_565
F(9) H(23) 2.841 1_565
F(9) H(45) 2.719 .
F(10) H(20) 3.474 1_565
F(10) H(26) 3.329 1_565
F(10) H(33) 3.367 2_566
F(10) H(34) 2.985 2_566
F(10) H(36) 2.839 .
F(10) H(45) 3.032 .
F(10) H(46) 3.415 .
F(11) H(13) 3.562 1_565
F(11) H(14) 2.704 1_565
F(11) H(20) 3.089 1_565
F(11) H(27) 2.903 1_565
F(11) H(45) 2.596 .
F(12) H(13) 3.405 1_565
F(12) H(14) 3.510 1_565
F(12) H(32) 3.260 2_566
F(12) H(33) 3.077 2_566
F(12) H(34) 3.397 2_566
F(12) H(46) 2.430 .
F(12) H(51) 2.595 2_666
F(13) H(7) 2.861 2_665
F(13) H(8) 2.793 2_665
F(13) H(9) 3.273 2_665
F(13) H(19) 2.754 1_665
F(13) H(22) 3.078 1_665
F(13) H(47) 2.746 .
F(14) H(8) 2.878 1_565
F(14) H(8) 3.180 2_665
F(14) H(9) 3.532 1_565
F(14) H(9) 3.178 2_665
F(14) H(10) 2.873 1_565
F(14) H(47) 2.722 .
F(15) H(8) 3.406 1_565
F(15) H(8) 3.434 2_665
F(15) H(9) 2.995 1_565
F(15) H(21) 3.202 1_665
F(15) H(22) 2.916 1_665
F(15) H(48) 2.447 .
F(16) H(1) 2.322 2_666
F(16) H(2) 3.395 2_666
F(16) H(3) 3.550 2_666
F(16) H(20) 2.967 1_665
F(16) H(27) 3.502 1_665
F(16) H(28) 2.882 1_665
F(16) H(48) 3.501 .
F(16) H(49) 2.925 .
F(17) H(1) 2.533 2_666
F(17) H(2) 3.525 2_666
F(17) H(20) 2.866 1_665
F(17) H(27) 3.221 1_665
F(17) H(28) 2.484 1_665
F(17) H(48) 3.268 .
F(17) H(49) 3.230 .
F(18) H(1) 3.504 1_565
F(18) H(16) 3.452 1_665
F(18) H(28) 2.619 1_665
F(18) H(48) 2.305 .
F(19) H(1) 2.926 1_565
F(19) H(5) 3.488 1_565
F(19) H(28) 3.170 1_665
F(19) H(48) 2.623 .
F(20) H(1) 2.931 1_565
F(20) H(13) 2.580 1_565
F(20) H(15) 3.059 1_565
F(20) H(49) 2.704 .
F(21) H(1) 3.380 1_565
F(21) H(1) 3.272 2_666
F(21) H(13) 2.757 1_565
F(21) H(15) 3.314 1_565
F(21) H(49) 2.447 .
F(22) H(3) 2.857 .
F(22) H(5) 2.709 .
F(22) H(6) 3.301 .
F(22) H(50) 2.508 .
F(23) H(5) 2.633 .
F(23) H(16) 3.234 1_655
F(23) H(17) 3.089 1_655
F(23) H(50) 3.159 .
F(23) H(51) 3.322 .
F(24) H(46) 2.708 2_666
F(24) H(49) 2.808 2_666
F(24) H(51) 2.478 .
F(25) H(3) 3.388 2_666
F(25) H(30) 2.820 2_666
F(25) H(33) 3.431 1_655
F(25) H(36) 3.365 2_666
F(25) H(51) 2.528 .
F(26) H(30) 3.092 2_666
F(26) H(33) 2.817 1_655
F(26) H(34) 3.543 1_655
F(26) H(51) 2.472 .
F(27) H(26) 3.364 1_665
F(27) H(30) 3.122 1_655
F(27) H(33) 2.406 1_655
F(27) H(34) 3.328 1_655
F(27) H(51) 3.244 .
F(27) H(52) 3.160 .
F(28) H(25) 3.552 1_665
F(28) H(26) 2.857 1_665
F(28) H(30) 3.085 1_655
F(28) H(33) 2.650 1_655
F(28) H(52) 2.912 .
F(29) H(1) 3.467 2_666
F(29) H(2) 3.211 2_666
F(29) H(3) 2.809 2_666
F(29) H(20) 3.353 1_665
F(29) H(26) 3.222 1_665
F(29) H(52) 2.475 .
F(30) H(1) 3.339 2_666
F(30) H(2) 3.142 2_666
F(30) H(3) 2.516 2_666
F(30) H(30) 3.471 2_666
F(30) H(52) 2.654 .
C(1) H(1) 2.039 .
C(1) H(2) 2.039 .
C(1) H(3) 2.039 .
C(1) H(4) 3.364 .
C(1) H(5) 2.838 .
C(1) H(6) 2.881 .
C(1) H(13) 3.237 .
C(1) H(14) 3.263 .
C(1) H(15) 2.708 .
C(2) H(1) 3.158 .
C(2) H(2) 3.230 .
C(2) H(3) 2.657 .
C(2) H(4) 2.045 .
C(2) H(5) 2.045 .
C(2) H(6) 2.045 .
C(2) H(7) 2.880 .
C(2) H(8) 3.361 .
C(2) H(9) 2.817 .
C(3) H(4) 2.658 .
C(3) H(5) 3.195 .
C(3) H(6) 3.216 .
C(3) H(7) 2.036 .
C(3) H(8) 2.036 .
C(3) H(9) 2.036 .
C(3) H(10) 2.869 .
C(3) H(11) 2.890 .
C(3) H(12) 3.396 .
C(4) H(7) 3.214 .
C(4) H(8) 2.680 .
C(4) H(9) 3.239 .
C(4) H(10) 2.045 .
C(4) H(11) 2.045 .
C(4) H(12) 2.045 .
C(4) H(13) 2.866 .
C(4) H(14) 2.864 .
C(4) H(15) 3.373 .
C(5) H(1) 2.881 .
C(5) H(2) 2.856 .
C(5) H(3) 3.390 .
C(5) H(10) 3.203 .
C(5) H(11) 3.205 .
C(5) H(12) 2.666 .
C(5) H(13) 2.056 .
C(5) H(14) 2.056 .
C(5) H(15) 2.056 .
C(6) H(5) 3.127 .
C(6) H(6) 3.168 .
C(6) H(15) 2.786 .
C(6) H(34) 3.176 .
C(7) H(3) 2.751 .
C(7) H(7) 3.231 .
C(7) H(9) 3.029 .
C(7) H(35) 2.872 .
C(8) H(4) 2.723 .
C(8) H(10) 3.166 .
C(8) H(11) 3.182 .
C(8) H(40) 3.557 .
C(9) H(8) 2.770 .
C(9) H(13) 3.150 .
C(9) H(14) 3.156 .
C(10) H(1) 3.204 .
C(10) H(2) 3.147 .
C(10) H(12) 2.747 .
C(11) H(16) 3.259 .
C(11) H(18) 3.253 .
C(11) H(21) 3.253 .
C(11) H(23) 3.464 .
C(11) H(29) 2.742 .
C(11) H(32) 2.963 .
C(11) H(39) 2.926 .
C(12) H(16) 2.032 .
C(12) H(17) 3.278 .
C(12) H(21) 2.552 .
C(12) H(23) 3.224 .
C(12) H(28) 3.229 .
C(12) H(29) 2.497 .
C(13) H(17) 2.042 .
C(13) H(18) 3.259 .
C(13) H(21) 2.881 .
C(13) H(28) 3.531 .
C(13) H(29) 3.217 .
C(14) H(16) 2.035 .
C(14) H(18) 2.031 .
C(15) H(16) 3.256 .
C(15) H(17) 2.035 .
C(15) H(32) 3.335 .
C(15) H(33) 3.219 .
C(15) H(38) 3.332 .
C(16) H(17) 3.262 .
C(16) H(18) 2.033 .
C(16) H(29) 3.598 .
C(16) H(32) 2.638 .
C(16) H(33) 3.106 .
C(16) H(38) 3.036 .
C(16) H(39) 2.755 .
C(17) H(16) 2.695 .
C(17) H(19) 3.261 .
C(17) H(20) 3.261 .
C(17) H(21) 2.624 .
C(17) H(22) 3.272 .
C(17) H(23) 2.953 .
C(17) H(27) 3.268 .
C(17) H(28) 2.972 .
C(17) H(29) 2.606 .
C(17) H(48) 3.375 1_445
C(18) H(16) 3.422 .
C(18) H(19) 2.038 .
C(18) H(21) 2.051 .
C(18) H(22) 2.051 .
C(18) H(23) 2.051 .
C(18) H(48) 3.526 1_445
C(19) H(20) 3.229 .
C(19) H(21) 3.265 .
C(19) H(22) 2.605 .
C(19) H(23) 2.948 .
C(19) H(24) 2.617 .
C(19) H(25) 2.958 .
C(19) H(26) 3.261 .
C(19) H(45) 3.280 1_545
C(20) H(19) 2.021 .
C(20) H(20) 2.020 .
C(20) H(24) 2.058 .
C(20) H(25) 2.058 .
C(20) H(26) 2.058 .
C(20) H(45) 2.902 1_545
C(21) H(19) 3.231 .
C(21) H(24) 3.258 .
C(21) H(25) 2.956 .
C(21) H(26) 2.609 .
C(21) H(27) 2.622 .
C(21) H(28) 2.964 .
C(21) H(29) 3.268 .
C(21) H(45) 3.078 1_545
C(22) H(16) 3.465 .
C(22) H(20) 2.030 .
C(22) H(27) 2.049 .
C(22) H(28) 2.049 .
C(22) H(29) 2.049 .
C(22) H(48) 3.462 1_445
C(23) H(19) 2.655 .
C(24) H(19) 2.662 .
C(24) H(20) 2.651 .
C(24) H(41) 3.305 1_445
C(24) H(45) 3.326 1_545
C(24) H(52) 3.440 1_445
C(25) H(15) 3.326 2_556
C(25) H(20) 2.671 .
C(26) H(18) 2.625 .
C(26) H(30) 3.287 .
C(26) H(31) 3.273 .
C(26) H(32) 2.619 .
C(26) H(33) 2.968 .
C(26) H(34) 3.289 .
C(26) H(38) 2.929 .
C(26) H(39) 2.660 .
C(26) H(40) 3.321 .
C(27) H(2) 3.377 .
C(27) H(6) 3.504 .
C(27) H(18) 3.153 .
C(27) H(30) 2.035 .
C(27) H(32) 2.052 .
C(27) H(33) 2.052 .
C(27) H(34) 2.052 .
C(28) H(3) 3.344 .
C(28) H(6) 2.643 .
C(28) H(31) 3.230 .
C(28) H(32) 3.289 .
C(28) H(33) 2.895 .
C(28) H(34) 2.650 .
C(28) H(35) 2.962 .
C(28) H(36) 2.600 .
C(28) H(37) 3.261 .
C(29) H(4) 3.353 .
C(29) H(6) 2.362 .
C(29) H(30) 2.037 .
C(29) H(31) 2.005 .
C(29) H(35) 2.056 .
C(29) H(36) 2.056 .
C(29) H(37) 2.056 .
C(30) H(4) 3.398 .
C(30) H(6) 2.980 .
C(30) H(7) 3.217 .
C(30) H(30) 3.233 .
C(30) H(35) 2.958 .
C(30) H(36) 3.261 .
C(30) H(37) 2.627 .
C(30) H(38) 2.961 .
C(30) H(39) 3.261 .
C(30) H(40) 2.622 .
C(31) H(7) 3.207 .
C(31) H(18) 3.289 .
C(31) H(31) 2.011 .
C(31) H(38) 2.052 .
C(31) H(39) 2.052 .
C(31) H(40) 2.052 .
C(32) H(2) 3.067 .
C(32) H(18) 3.515 .
C(32) H(30) 2.666 .
C(33) H(4) 3.537 .
C(33) H(6) 2.641 .
C(33) H(30) 2.657 .
C(33) H(31) 2.658 .
C(33) H(43) 3.526 .
C(34) H(7) 3.209 .
C(34) H(31) 2.658 .
C(35) H(17) 3.503 1_655
C(35) H(41) 2.032 .
C(35) H(43) 2.037 .
C(35) H(44) 2.769 .
C(35) H(47) 2.724 .
C(35) H(50) 3.266 .
C(35) H(52) 3.554 .
C(36) H(18) 3.431 1_655
C(36) H(25) 3.391 1_665
C(36) H(42) 3.270 .
C(36) H(43) 3.230 .
C(36) H(47) 2.628 .
C(36) H(52) 3.573 .
C(37) H(17) 3.590 1_655
C(37) H(18) 3.351 1_655
C(37) H(41) 2.022 .
C(37) H(42) 2.044 .
C(38) H(17) 3.278 1_655
C(38) H(41) 3.256 .
C(38) H(43) 3.254 .
C(39) H(17) 3.000 1_655
C(39) H(42) 2.046 .
C(39) H(43) 2.018 .
C(40) H(17) 3.131 1_655
C(40) H(41) 3.231 .
C(40) H(42) 3.267 .
C(40) H(44) 2.859 .
C(40) H(50) 3.230 .
C(41) H(31) 3.566 2_665
C(41) H(38) 3.314 1_655
C(41) H(41) 2.597 .
C(41) H(42) 2.686 .
C(42) H(4) 3.265 .
C(42) H(9) 3.594 .
C(42) H(17) 3.502 1_655
C(42) H(42) 2.652 .
C(42) H(43) 2.632 .
C(43) H(12) 3.244 1_565
C(43) H(35) 3.501 .
C(43) H(43) 2.805 .
C(43) H(44) 2.028 .
C(43) H(46) 2.047 .
C(43) H(47) 3.512 .
C(43) H(49) 3.325 .
C(43) H(50) 2.978 .
C(44) H(10) 3.415 1_565
C(44) H(12) 2.964 1_565
C(44) H(37) 3.365 .
C(44) H(43) 2.890 .
C(44) H(45) 3.278 .
C(44) H(46) 3.240 .
C(44) H(47) 3.429 .
C(45) H(11) 3.376 1_565
C(45) H(12) 2.802 1_565
C(45) H(36) 3.548 .
C(45) H(37) 3.074 .
C(45) H(44) 2.032 .
C(45) H(45) 2.045 .
C(46) H(12) 2.917 1_565
C(46) H(36) 3.114 .
C(46) H(37) 3.251 .
C(46) H(44) 3.263 .
C(46) H(46) 3.270 .
C(47) H(12) 3.181 1_565
C(47) H(13) 3.460 1_565
C(47) H(14) 3.391 1_565
C(47) H(36) 2.976 .
C(47) H(45) 2.048 .
C(47) H(46) 2.028 .
C(48) H(12) 3.330 1_565
C(48) H(13) 3.463 1_565
C(48) H(35) 3.536 .
C(48) H(36) 3.342 .
C(48) H(44) 3.239 .
C(48) H(45) 3.280 .
C(48) H(49) 3.343 .
C(48) H(50) 3.080 .
C(49) H(11) 3.386 1_565
C(49) H(12) 3.516 1_565
C(49) H(37) 3.594 .
C(49) H(42) 3.511 2_665
C(49) H(44) 2.674 .
C(49) H(45) 2.641 .
C(50) H(14) 3.334 1_565
C(50) H(36) 3.430 .
C(50) H(45) 2.628 .
C(50) H(46) 2.650 .
C(50) H(51) 3.566 2_666
C(51) H(10) 3.220 1_565
C(51) H(12) 3.591 1_565
C(51) H(25) 3.393 1_665
C(51) H(41) 2.757 .
C(51) H(44) 3.296 .
C(51) H(46) 3.580 .
C(51) H(47) 2.031 .
C(51) H(49) 2.044 .
C(51) H(52) 2.643 .
C(52) H(10) 2.771 1_565
C(52) H(25) 3.344 1_665
C(52) H(41) 2.669 .
C(52) H(44) 3.323 .
C(52) H(48) 3.279 .
C(52) H(49) 3.230 .
C(53) H(10) 2.709 1_565
C(53) H(25) 3.568 1_665
C(53) H(47) 2.027 .
C(53) H(48) 2.043 .
C(54) H(10) 3.083 1_565
C(54) H(47) 3.263 .
C(54) H(49) 3.259 .
C(55) H(10) 3.416 1_565
C(55) H(13) 3.458 1_565
C(55) H(48) 2.048 .
C(55) H(49) 2.021 .
C(55) H(52) 3.573 .
C(56) H(10) 3.458 1_565
C(56) H(13) 3.289 1_565
C(56) H(46) 3.576 .
C(56) H(47) 3.233 .
C(56) H(48) 3.274 .
C(56) H(52) 2.621 .
C(57) H(8) 3.547 1_565
C(57) H(8) 3.370 2_665
C(57) H(10) 3.295 1_565
C(57) H(19) 3.561 1_665
C(57) H(22) 3.577 1_665
C(57) H(47) 2.581 .
C(57) H(48) 2.706 .
C(58) H(1) 3.519 2_666
C(58) H(13) 3.488 1_565
C(58) H(28) 3.337 1_665
C(58) H(48) 2.656 .
C(58) H(49) 2.619 .
C(59) H(41) 3.330 .
C(59) H(43) 3.478 .
C(59) H(46) 2.853 .
C(59) H(49) 2.880 .
C(59) H(50) 2.051 .
C(59) H(52) 2.026 .
C(60) H(17) 3.416 1_655
C(60) H(43) 3.376 .
C(60) H(46) 2.965 .
C(60) H(51) 3.274 .
C(60) H(52) 3.239 .
C(61) H(17) 3.534 1_655
C(61) H(50) 2.035 .
C(61) H(51) 2.036 .
C(62) H(33) 3.412 1_655
C(62) H(50) 3.263 .
C(62) H(52) 3.255 .
C(63) H(33) 3.449 1_655
C(63) H(51) 2.037 .
C(63) H(52) 2.028 .
C(64) H(25) 3.509 1_665
C(64) H(41) 3.382 .
C(64) H(49) 2.828 .
C(64) H(50) 3.239 .
C(64) H(51) 3.270 .
C(65) H(5) 3.230 .
C(65) H(50) 2.631 .
C(65) H(51) 2.656 .
C(66) H(33) 3.148 1_655
C(66) H(51) 2.679 .
C(66) H(52) 2.600 .
B(2) H(41) 2.762 .
B(2) H(43) 2.804 .
B(2) H(44) 2.743 .
B(2) H(46) 2.827 .
B(2) H(47) 2.791 .
B(2) H(49) 2.797 .
B(2) H(50) 2.797 .
B(2) H(52) 2.770 .
H(1) F(16) 2.322 2_666
H(1) F(17) 2.533 2_666
H(1) F(18) 3.504 1_545
H(1) F(19) 2.926 1_545
H(1) F(20) 2.931 1_545
H(1) F(21) 3.380 1_545
H(1) F(21) 3.272 2_666
H(1) F(29) 3.467 2_666
H(1) F(30) 3.339 2_666
H(1) C(1) 2.039 .
H(1) C(2) 3.158 .
H(1) C(5) 2.881 .
H(1) C(10) 3.204 .
H(1) C(58) 3.519 2_666
H(1) H(2) 1.600 .
H(1) H(3) 1.600 .
H(1) H(5) 3.463 .
H(1) H(15) 2.672 .
H(2) Rh(1) 3.301 .
H(2) F(16) 3.395 2_666
H(2) F(17) 3.525 2_666
H(2) F(29) 3.211 2_666
H(2) F(30) 3.142 2_666
H(2) C(1) 2.039 .
H(2) C(2) 3.230 .
H(2) C(5) 2.856 .
H(2) C(10) 3.147 .
H(2) C(27) 3.377 .
H(2) C(32) 3.067 .
H(2) H(1) 1.600 .
H(2) H(3) 1.600 .
H(2) H(15) 2.568 .
H(2) H(20) 3.599 2_556
H(2) H(27) 3.459 2_556
H(2) H(30) 3.462 .
H(2) H(32) 3.170 .
H(2) H(34) 2.392 .
H(3) F(16) 3.550 2_666
H(3) F(22) 2.857 .
H(3) F(25) 3.388 2_666
H(3) F(29) 2.809 2_666
H(3) F(30) 2.516 2_666
H(3) C(1) 2.039 .
H(3) C(2) 2.657 .
H(3) C(5) 3.390 .
H(3) C(7) 2.751 .
H(3) C(28) 3.344 .
H(3) H(1) 1.600 .
H(3) H(2) 1.600 .
H(3) H(5) 2.624 .
H(3) H(6) 2.566 .
H(3) H(30) 3.051 .
H(3) H(34) 3.243 .
H(4) F(5) 2.794 .
H(4) F(6) 2.637 .
H(4) C(1) 3.364 .
H(4) C(2) 2.045 .
H(4) C(3) 2.658 .
H(4) C(8) 2.723 .
H(4) C(29) 3.353 .
H(4) C(30) 3.398 .
H(4) C(33) 3.537 .
H(4) C(42) 3.265 .
H(4) H(5) 1.600 .
H(4) H(6) 1.600 .
H(4) H(7) 2.706 .
H(4) H(9) 2.421 .
H(4) H(31) 3.360 .
H(4) H(35) 2.878 .
H(4) H(43) 3.445 .
H(5) F(6) 3.585 .
H(5) F(19) 3.488 1_545
H(5) F(22) 2.709 .
H(5) F(23) 2.633 .
H(5) C(1) 2.838 .
H(5) C(2) 2.045 .
H(5) C(3) 3.195 .
H(5) C(6) 3.127 .
H(5) C(65) 3.230 .
H(5) H(1) 3.463 .
H(5) H(3) 2.624 .
H(5) H(4) 1.600 .
H(5) H(6) 1.600 .
H(5) H(9) 3.519 .
H(5) H(16) 3.564 1_655
H(5) H(35) 3.287 .
H(5) H(50) 3.379 .
H(6) Rh(1) 3.511 .
H(6) F(22) 3.301 .
H(6) C(1) 2.881 .
H(6) C(2) 2.045 .
H(6) C(3) 3.216 .
H(6) C(6) 3.168 .
H(6) C(27) 3.504 .
H(6) C(28) 2.643 .
H(6) C(29) 2.362 .
H(6) C(30) 2.980 .
H(6) C(33) 2.641 .
H(6) H(3) 2.566 .
H(6) H(4) 1.600 .
H(6) H(5) 1.600 .
H(6) H(30) 2.808 .
H(6) H(31) 3.317 .
H(6) H(35) 2.116 .
H(6) H(36) 3.186 .
H(6) H(37) 3.401 .
H(6) H(50) 3.589 .
H(7) Rh(1) 3.220 .
H(7) F(5) 3.430 .
H(7) F(13) 2.861 2_665
H(7) C(2) 2.880 .
H(7) C(3) 2.036 .
H(7) C(4) 3.214 .
H(7) C(7) 3.231 .
H(7) C(30) 3.217 .
H(7) C(31) 3.207 .
H(7) C(34) 3.209 .
H(7) H(4) 2.706 .
H(7) H(8) 1.600 .
H(7) H(9) 1.600 .
H(7) H(31) 3.030 .
H(7) H(39) 3.328 .
H(7) H(40) 2.670 .
H(8) F(13) 2.793 2_665
H(8) F(14) 2.878 1_545
H(8) F(14) 3.180 2_665
H(8) F(15) 3.406 1_545
H(8) F(15) 3.434 2_665
H(8) C(2) 3.361 .
H(8) C(3) 2.036 .
H(8) C(4) 2.680 .
H(8) C(9) 2.770 .
H(8) C(57) 3.547 1_545
H(8) C(57) 3.370 2_665
H(8) H(7) 1.600 .
H(8) H(9) 1.600 .
H(8) H(10) 2.599 .
H(8) H(11) 2.621 .
H(8) H(22) 3.584 2_555
H(9) F(5) 3.415 .
H(9) F(6) 2.726 .
H(9) F(13) 3.273 2_665
H(9) F(14) 3.532 1_545
H(9) F(14) 3.178 2_665
H(9) F(15) 2.995 1_545
H(9) C(2) 2.817 .
H(9) C(3) 2.036 .
H(9) C(4) 3.239 .
H(9) C(7) 3.029 .
H(9) C(42) 3.594 .
H(9) H(4) 2.421 .
H(9) H(5) 3.519 .
H(9) H(7) 1.600 .
H(9) H(8) 1.600 .
H(9) H(48) 3.451 1_545
H(10) F(14) 2.873 1_545
H(10) C(3) 2.869 .
H(10) C(4) 2.045 .
H(10) C(5) 3.203 .
H(10) C(8) 3.166 .
H(10) C(44) 3.415 1_545
H(10) C(51) 3.220 1_545
H(10) C(52) 2.771 1_545
H(10) C(53) 2.709 1_545
H(10) C(54) 3.083 1_545
H(10) C(55) 3.416 1_545
H(10) C(56) 3.458 1_545
H(10) C(57) 3.295 1_545
H(10) H(8) 2.599 .
H(10) H(11) 1.600 .
H(10) H(12) 1.600 .
H(10) H(44) 3.480 1_545
H(10) H(47) 3.108 1_545
H(10) H(48) 3.598 1_545
H(11) Rh(1) 3.205 .
H(11) S(1) 2.974 .
H(11) F(9) 2.755 1_545
H(11) C(3) 2.890 .
H(11) C(4) 2.045 .
H(11) C(5) 3.205 .
H(11) C(8) 3.182 .
H(11) C(45) 3.376 1_545
H(11) C(49) 3.386 1_545
H(11) H(8) 2.621 .
H(11) H(10) 1.600 .
H(11) H(12) 1.600 .
H(12) S(1) 3.354 .
H(12) F(9) 3.304 1_545
H(12) C(3) 3.396 .
H(12) C(4) 2.045 .
H(12) C(5) 2.666 .
H(12) C(10) 2.747 .
H(12) C(43) 3.244 1_545
H(12) C(44) 2.964 1_545
H(12) C(45) 2.802 1_545
H(12) C(46) 2.917 1_545
H(12) C(47) 3.181 1_545
H(12) C(48) 3.330 1_545
H(12) C(49) 3.516 1_545
H(12) C(51) 3.591 1_545
H(12) H(10) 1.600 .
H(12) H(11) 1.600 .
H(12) H(13) 2.581 .
H(12) H(14) 2.594 .
H(12) H(44) 3.446 1_545
H(12) H(45) 3.369 1_545
H(13) F(11) 3.562 1_545
H(13) F(12) 3.405 1_545
H(13) F(20) 2.580 1_545
H(13) F(21) 2.757 1_545
H(13) C(1) 3.237 .
H(13) C(4) 2.866 .
H(13) C(5) 2.056 .
H(13) C(9) 3.150 .
H(13) C(47) 3.460 1_545
H(13) C(48) 3.463 1_545
H(13) C(55) 3.458 1_545
H(13) C(56) 3.289 1_545
H(13) C(58) 3.488 1_545
H(13) H(12) 2.581 .
H(13) H(14) 1.600 .
H(13) H(15) 1.600 .
H(13) H(46) 3.503 1_545
H(13) H(49) 3.062 1_545
H(14) Rh(1) 3.197 .
H(14) S(1) 2.896 .
H(14) F(11) 2.704 1_545
H(14) F(12) 3.510 1_545
H(14) C(1) 3.263 .
H(14) C(4) 2.864 .
H(14) C(5) 2.056 .
H(14) C(9) 3.156 .
H(14) C(47) 3.391 1_545
H(14) C(50) 3.334 1_545
H(14) H(12) 2.594 .
H(14) H(13) 1.600 .
H(14) H(15) 1.600 .
H(15) F(20) 3.059 1_545
H(15) F(21) 3.314 1_545
H(15) C(1) 2.708 .
H(15) C(4) 3.373 .
H(15) C(5) 2.056 .
H(15) C(6) 2.786 .
H(15) C(25) 3.326 2_556
H(15) H(1) 2.672 .
H(15) H(2) 2.568 .
H(15) H(13) 1.600 .
H(15) H(14) 1.600 .
H(15) H(27) 2.762 2_556
H(15) H(28) 3.066 2_556
H(16) F(6) 2.924 1_455
H(16) F(18) 3.452 1_445
H(16) F(23) 3.234 1_455
H(16) C(11) 3.259 .
H(16) C(12) 2.032 .
H(16) C(14) 2.035 .
H(16) C(15) 3.256 .
H(16) C(17) 2.695 .
H(16) C(18) 3.422 .
H(16) C(22) 3.465 .
H(16) H(5) 3.564 1_455
H(16) H(17) 2.336 .
H(16) H(21) 3.016 .
H(16) H(28) 3.509 .
H(16) H(48) 3.028 1_445
H(17) F(6) 2.921 1_455
H(17) F(23) 3.089 1_455
H(17) C(12) 3.278 .
H(17) C(13) 2.042 .
H(17) C(15) 2.035 .
H(17) C(16) 3.262 .
H(17) C(35) 3.503 1_455
H(17) C(37) 3.590 1_455
H(17) C(38) 3.278 1_455
H(17) C(39) 3.000 1_455
H(17) C(40) 3.131 1_455
H(17) C(42) 3.502 1_455
H(17) C(60) 3.416 1_455
H(17) C(61) 3.534 1_455
H(17) H(16) 2.336 .
H(17) H(18) 2.333 .
H(17) H(43) 3.505 1_455
H(17) H(50) 3.531 1_455
H(18) F(2) 2.954 1_455
H(18) C(11) 3.253 .
H(18) C(13) 3.259 .
H(18) C(14) 2.031 .
H(18) C(16) 2.033 .
H(18) C(26) 2.625 .
H(18) C(27) 3.153 .
H(18) C(31) 3.289 .
H(18) C(32) 3.515 .
H(18) C(36) 3.431 1_455
H(18) C(37) 3.351 1_455
H(18) H(17) 2.333 .
H(18) H(33) 3.136 .
H(18) H(38) 3.387 .
H(18) H(41) 3.564 1_455
H(19) F(8) 2.969 1_545
H(19) F(9) 3.282 1_545
H(19) F(13) 2.754 1_445
H(19) C(17) 3.261 .
H(19) C(18) 2.038 .
H(19) C(20) 2.021 .
H(19) C(21) 3.231 .
H(19) C(23) 2.655 .
H(19) C(24) 2.662 .
H(19) C(57) 3.561 1_445
H(19) H(21) 3.516 .
H(19) H(22) 2.424 .
H(19) H(23) 3.025 .
H(19) H(24) 2.442 .
H(19) H(25) 3.035 .
H(19) H(26) 3.520 .
H(19) H(40) 3.292 2_555
H(20) F(10) 3.474 1_545
H(20) F(11) 3.089 1_545
H(20) F(16) 2.967 1_445
H(20) F(17) 2.866 1_445
H(20) F(29) 3.353 1_445
H(20) C(17) 3.261 .
H(20) C(19) 3.229 .
H(20) C(20) 2.020 .
H(20) C(22) 2.030 .
H(20) C(24) 2.651 .
H(20) C(25) 2.671 .
H(20) H(2) 3.599 2_556
H(20) H(24) 3.509 .
H(20) H(25) 3.026 .
H(20) H(26) 2.425 .
H(20) H(27) 2.457 .
H(20) H(28) 3.032 .
H(20) H(29) 3.533 .
H(20) H(45) 3.354 1_545
H(21) F(7) 3.351 2_565
H(21) F(15) 3.202 1_445
H(21) C(11) 3.253 .
H(21) C(12) 2.552 .
H(21) C(13) 2.881 .
H(21) C(17) 2.624 .
H(21) C(18) 2.051 .
H(21) C(19) 3.265 .
H(21) H(16) 3.016 .
H(21) H(19) 3.516 .
H(21) H(22) 1.600 .
H(21) H(23) 1.600 .
H(22) F(13) 3.078 1_445
H(22) F(15) 2.916 1_445
H(22) C(17) 3.272 .
H(22) C(18) 2.051 .
H(22) C(19) 2.605 .
H(22) C(57) 3.577 1_445
H(22) H(8) 3.584 2_555
H(22) H(19) 2.424 .
H(22) H(21) 1.600 .
H(22) H(23) 1.600 .
H(23) S(1) 3.546 .
H(23) F(9) 2.841 1_545
H(23) C(11) 3.464 .
H(23) C(12) 3.224 .
H(23) C(17) 2.953 .
H(23) C(18) 2.051 .
H(23) C(19) 2.948 .
H(23) H(19) 3.025 .
H(23) H(21) 1.600 .
H(23) H(22) 1.600 .
H(23) H(23) 3.108 2_555
H(23) H(39) 3.460 .
H(24) F(2) 3.201 1_445
H(24) F(3) 3.450 1_445
H(24) F(8) 2.980 1_545
H(24) C(19) 2.617 .
H(24) C(20) 2.058 .
H(24) C(21) 3.258 .
H(24) H(19) 2.442 .
H(24) H(20) 3.509 .
H(24) H(25) 1.600 .
H(24) H(26) 1.600 .
H(24) H(37) 3.551 1_545
H(24) H(41) 3.353 1_445
H(24) H(45) 3.293 1_545
H(25) F(28) 3.552 1_445
H(25) C(19) 2.958 .
H(25) C(20) 2.058 .
H(25) C(21) 2.956 .
H(25) C(36) 3.391 1_445
H(25) C(51) 3.393 1_445
H(25) C(52) 3.344 1_445
H(25) C(53) 3.568 1_445
H(25) C(64) 3.509 1_445
H(25) H(19) 3.035 .
H(25) H(20) 3.026 .
H(25) H(24) 1.600 .
H(25) H(26) 1.600 .
H(25) H(41) 2.455 1_445
H(25) H(52) 2.694 1_445
H(26) F(10) 3.329 1_545
H(26) F(27) 3.364 1_445
H(26) F(28) 2.857 1_445
H(26) F(29) 3.222 1_445
H(26) C(19) 3.261 .
H(26) C(20) 2.058 .
H(26) C(21) 2.609 .
H(26) H(19) 3.520 .
H(26) H(20) 2.425 .
H(26) H(24) 1.600 .
H(26) H(25) 1.600 .
H(26) H(36) 3.434 1_545
H(26) H(45) 3.162 1_545
H(26) H(52) 3.339 1_445
H(27) F(11) 2.903 1_545
H(27) F(16) 3.502 1_445
H(27) F(17) 3.221 1_445
H(27) C(17) 3.268 .
H(27) C(21) 2.622 .
H(27) C(22) 2.049 .
H(27) H(2) 3.459 2_556
H(27) H(15) 2.762 2_556
H(27) H(20) 2.457 .
H(27) H(28) 1.600 .
H(27) H(29) 1.600 .
H(28) F(16) 2.882 1_445
H(28) F(17) 2.484 1_445
H(28) F(18) 2.619 1_445
H(28) F(19) 3.170 1_445
H(28) C(12) 3.229 .
H(28) C(13) 3.531 .
H(28) C(17) 2.972 .
H(28) C(21) 2.964 .
H(28) C(22) 2.049 .
H(28) C(58) 3.337 1_445
H(28) H(15) 3.066 2_556
H(28) H(16) 3.509 .
H(28) H(20) 3.032 .
H(28) H(27) 1.600 .
H(28) H(29) 1.600 .
H(29) S(1) 3.195 .
H(29) C(11) 2.742 .
H(29) C(12) 2.497 .
H(29) C(13) 3.217 .
H(29) C(16) 3.598 .
H(29) C(17) 2.606 .
H(29) C(21) 3.268 .
H(29) C(22) 2.049 .
H(29) H(20) 3.533 .
H(29) H(27) 1.600 .
H(29) H(28) 1.600 .
H(29) H(32) 3.030 .
H(30) F(25) 2.820 2_666
H(30) F(26) 3.092 2_666
H(30) F(27) 3.122 1_455
H(30) F(28) 3.085 1_455
H(30) F(30) 3.471 2_666
H(30) C(26) 3.287 .
H(30) C(27) 2.035 .
H(30) C(29) 2.037 .
H(30) C(30) 3.233 .
H(30) C(32) 2.666 .
H(30) C(33) 2.657 .
H(30) H(2) 3.462 .
H(30) H(3) 3.051 .
H(30) H(6) 2.808 .
H(30) H(32) 3.553 .
H(30) H(33) 2.965 .
H(30) H(34) 2.489 .
H(30) H(35) 3.012 .
H(30) H(36) 2.436 .
H(30) H(37) 3.524 .
H(31) F(1) 3.047 2_665
H(31) F(3) 2.870 2_665
H(31) F(5) 3.305 .
H(31) C(26) 3.273 .
H(31) C(28) 3.230 .
H(31) C(29) 2.005 .
H(31) C(31) 2.011 .
H(31) C(33) 2.658 .
H(31) C(34) 2.658 .
H(31) C(41) 3.566 2_665
H(31) H(4) 3.360 .
H(31) H(6) 3.317 .
H(31) H(7) 3.030 .
H(31) H(35) 2.996 .
H(31) H(36) 3.529 .
H(31) H(37) 2.470 .
H(31) H(38) 3.061 .
H(31) H(39) 3.502 .
H(31) H(40) 2.426 .
H(32) Rh(1) 3.178 .
H(32) S(1) 3.334 .
H(32) F(12) 3.260 2_566
H(32) C(11) 2.963 .
H(32) C(15) 3.335 .
H(32) C(16) 2.638 .
H(32) C(26) 2.619 .
H(32) C(27) 2.052 .
H(32) C(28) 3.289 .
H(32) H(2) 3.170 .
H(32) H(29) 3.030 .
H(32) H(30) 3.553 .
H(32) H(33) 1.600 .
H(32) H(34) 1.600 .
H(33) F(10) 3.367 2_566
H(33) F(12) 3.077 2_566
H(33) F(25) 3.431 1_455
H(33) F(26) 2.817 1_455
H(33) F(27) 2.406 1_455
H(33) F(28) 2.650 1_455
H(33) C(15) 3.219 .
H(33) C(16) 3.106 .
H(33) C(26) 2.968 .
H(33) C(27) 2.052 .
H(33) C(28) 2.895 .
H(33) C(62) 3.412 1_455
H(33) C(63) 3.449 1_455
H(33) C(66) 3.148 1_455
H(33) H(18) 3.136 .
H(33) H(30) 2.965 .
H(33) H(32) 1.600 .
H(33) H(34) 1.600 .
H(33) H(51) 3.110 1_455
H(34) F(10) 2.985 2_566
H(34) F(12) 3.397 2_566
H(34) F(26) 3.543 1_455
H(34) F(27) 3.328 1_455
H(34) C(6) 3.176 .
H(34) C(26) 3.289 .
H(34) C(27) 2.052 .
H(34) C(28) 2.650 .
H(34) H(2) 2.392 .
H(34) H(3) 3.243 .
H(34) H(30) 2.489 .
H(34) H(32) 1.600 .
H(34) H(33) 1.600 .
H(35) F(5) 3.537 .
H(35) C(7) 2.872 .
H(35) C(28) 2.962 .
H(35) C(29) 2.056 .
H(35) C(30) 2.958 .
H(35) C(43) 3.501 .
H(35) C(48) 3.536 .
H(35) H(4) 2.878 .
H(35) H(5) 3.287 .
H(35) H(6) 2.116 .
H(35) H(30) 3.012 .
H(35) H(31) 2.996 .
H(35) H(36) 1.600 .
H(35) H(37) 1.600 .
H(35) H(43) 2.766 .
H(35) H(50) 3.063 .
H(36) F(10) 2.839 .
H(36) F(25) 3.365 2_666
H(36) C(28) 2.600 .
H(36) C(29) 2.056 .
H(36) C(30) 3.261 .
H(36) C(45) 3.548 .
H(36) C(46) 3.114 .
H(36) C(47) 2.976 .
H(36) C(48) 3.342 .
H(36) C(50) 3.430 .
H(36) H(6) 3.186 .
H(36) H(26) 3.434 1_565
H(36) H(30) 2.436 .
H(36) H(31) 3.529 .
H(36) H(35) 1.600 .
H(36) H(37) 1.600 .
H(36) H(45) 3.435 .
H(37) F(1) 3.225 2_665
H(37) F(8) 3.088 .
H(37) C(28) 3.261 .
H(37) C(29) 2.056 .
H(37) C(30) 2.627 .
H(37) C(44) 3.365 .
H(37) C(45) 3.074 .
H(37) C(46) 3.251 .
H(37) C(49) 3.594 .
H(37) H(6) 3.401 .
H(37) H(24) 3.551 1_565
H(37) H(30) 3.524 .
H(37) H(31) 2.470 .
H(37) H(35) 1.600 .
H(37) H(36) 1.600 .
H(37) H(43) 3.423 .
H(38) F(1) 2.968 1_455
H(38) F(2) 2.678 1_455
H(38) F(8) 3.131 2_565
H(38) C(15) 3.332 .
H(38) C(16) 3.036 .
H(38) C(26) 2.929 .
H(38) C(30) 2.961 .
H(38) C(31) 2.052 .
H(38) C(41) 3.314 1_455
H(38) H(18) 3.387 .
H(38) H(31) 3.061 .
H(38) H(39) 1.600 .
H(38) H(40) 1.600 .
H(39) Rh(1) 3.196 .
H(39) S(1) 3.084 .
H(39) C(11) 2.926 .
H(39) C(16) 2.755 .
H(39) C(26) 2.660 .
H(39) C(30) 3.261 .
H(39) C(31) 2.052 .
H(39) H(7) 3.328 .
H(39) H(23) 3.460 .
H(39) H(31) 3.502 .
H(39) H(38) 1.600 .
H(39) H(40) 1.600 .
H(40) F(3) 3.029 2_665
H(40) F(8) 3.598 2_565
H(40) C(8) 3.557 .
H(40) C(26) 3.321 .
H(40) C(30) 2.622 .
H(40) C(31) 2.052 .
H(40) H(7) 2.670 .
H(40) H(19) 3.292 2_555
H(40) H(31) 2.426 .
H(40) H(38) 1.600 .
H(40) H(39) 1.600 .
H(41) F(2) 2.828 .
H(41) F(3) 2.681 .
H(41) C(24) 3.305 1_665
H(41) C(35) 2.032 .
H(41) C(37) 2.022 .
H(41) C(38) 3.256 .
H(41) C(40) 3.231 .
H(41) C(41) 2.597 .
H(41) C(51) 2.757 .
H(41) C(52) 2.669 .
H(41) C(59) 3.330 .
H(41) C(64) 3.382 .
H(41) B(2) 2.762 .
H(41) H(18) 3.564 1_655
H(41) H(24) 3.353 1_665
H(41) H(25) 2.455 1_665
H(41) H(47) 2.412 .
H(41) H(52) 3.052 .
H(42) F(1) 2.443 .
H(42) F(2) 3.592 .
H(42) F(4) 2.508 .
H(42) F(5) 3.524 2_665
H(42) F(6) 3.254 .
H(42) F(7) 2.487 2_665
H(42) C(36) 3.270 .
H(42) C(37) 2.044 .
H(42) C(39) 2.046 .
H(42) C(40) 3.267 .
H(42) C(41) 2.686 .
H(42) C(42) 2.652 .
H(42) C(49) 3.511 2_665
H(42) H(44) 2.994 2_665
H(43) F(5) 2.478 .
H(43) F(6) 3.234 .
H(43) C(33) 3.526 .
H(43) C(35) 2.037 .
H(43) C(36) 3.230 .
H(43) C(38) 3.254 .
H(43) C(39) 2.018 .
H(43) C(42) 2.632 .
H(43) C(43) 2.805 .
H(43) C(44) 2.890 .
H(43) C(59) 3.478 .
H(43) C(60) 3.376 .
H(43) B(2) 2.804 .
H(43) H(4) 3.445 .
H(43) H(17) 3.505 1_655
H(43) H(35) 2.766 .
H(43) H(37) 3.423 .
H(43) H(44) 2.688 .
H(43) H(50) 2.840 .
H(44) F(4) 2.755 2_665
H(44) F(7) 2.417 .
H(44) F(8) 3.577 .
H(44) C(35) 2.769 .
H(44) C(40) 2.859 .
H(44) C(43) 2.028 .
H(44) C(45) 2.032 .
H(44) C(46) 3.263 .
H(44) C(48) 3.239 .
H(44) C(49) 2.674 .
H(44) C(51) 3.296 .
H(44) C(52) 3.323 .
H(44) B(2) 2.743 .
H(44) H(10) 3.480 1_565
H(44) H(12) 3.446 1_565
H(44) H(42) 2.994 2_665
H(44) H(43) 2.688 .
H(44) H(47) 2.919 .
H(45) F(8) 2.884 .
H(45) F(9) 2.719 .
H(45) F(10) 3.032 .
H(45) F(11) 2.596 .
H(45) C(19) 3.280 1_565
H(45) C(20) 2.902 1_565
H(45) C(21) 3.078 1_565
H(45) C(24) 3.326 1_565
H(45) C(44) 3.278 .
H(45) C(45) 2.045 .
H(45) C(47) 2.048 .
H(45) C(48) 3.280 .
H(45) C(49) 2.641 .
H(45) C(50) 2.628 .
H(45) H(12) 3.369 1_565
H(45) H(20) 3.354 1_565
H(45) H(24) 3.293 1_565
H(45) H(26) 3.162 1_565
H(45) H(36) 3.435 .
H(46) F(10) 3.415 .
H(46) F(12) 2.430 .
H(46) F(24) 2.708 2_666
H(46) C(43) 2.047 .
H(46) C(44) 3.240 .
H(46) C(46) 3.270 .
H(46) C(47) 2.028 .
H(46) C(50) 2.650 .
H(46) C(51) 3.580 .
H(46) C(56) 3.576 .
H(46) C(59) 2.853 .
H(46) C(60) 2.965 .
H(46) B(2) 2.827 .
H(46) H(13) 3.503 1_565
H(46) H(49) 3.034 .
H(46) H(50) 2.782 .
H(46) H(51) 2.800 2_666
H(47) F(4) 2.710 2_665
H(47) F(13) 2.746 .
H(47) F(14) 2.722 .
H(47) C(35) 2.724 .
H(47) C(36) 2.628 .
H(47) C(43) 3.512 .
H(47) C(44) 3.429 .
H(47) C(51) 2.031 .
H(47) C(53) 2.027 .
H(47) C(54) 3.263 .
H(47) C(56) 3.233 .
H(47) C(57) 2.581 .
H(47) B(2) 2.791 .
H(47) H(10) 3.108 1_565
H(47) H(41) 2.412 .
H(47) H(44) 2.919 .
H(48) F(15) 2.447 .
H(48) F(16) 3.501 .
H(48) F(17) 3.268 .
H(48) F(18) 2.305 .
H(48) F(19) 2.623 .
H(48) C(17) 3.375 1_665
H(48) C(18) 3.526 1_665
H(48) C(22) 3.462 1_665
H(48) C(52) 3.279 .
H(48) C(53) 2.043 .
H(48) C(55) 2.048 .
H(48) C(56) 3.274 .
H(48) C(57) 2.706 .
H(48) C(58) 2.656 .
H(48) H(9) 3.451 1_565
H(48) H(10) 3.598 1_565
H(48) H(16) 3.028 1_665
H(49) F(16) 2.925 .
H(49) F(17) 3.230 .
H(49) F(20) 2.704 .
H(49) F(21) 2.447 .
H(49) F(24) 2.808 2_666
H(49) C(43) 3.325 .
H(49) C(48) 3.343 .
H(49) C(51) 2.044 .
H(49) C(52) 3.230 .
H(49) C(54) 3.259 .
H(49) C(55) 2.021 .
H(49) C(58) 2.619 .
H(49) C(59) 2.880 .
H(49) C(64) 2.828 .
H(49) B(2) 2.797 .
H(49) H(13) 3.062 1_565
H(49) H(46) 3.034 .
H(49) H(52) 2.498 .
H(50) F(22) 2.508 .
H(50) F(23) 3.159 .
H(50) C(35) 3.266 .
H(50) C(40) 3.230 .
H(50) C(43) 2.978 .
H(50) C(48) 3.080 .
H(50) C(59) 2.051 .
H(50) C(61) 2.035 .
H(50) C(62) 3.263 .
H(50) C(64) 3.239 .
H(50) C(65) 2.631 .
H(50) B(2) 2.797 .
H(50) H(5) 3.379 .
H(50) H(6) 3.589 .
H(50) H(17) 3.531 1_655
H(50) H(35) 3.063 .
H(50) H(43) 2.840 .
H(50) H(46) 2.782 .
H(51) F(12) 2.595 2_666
H(51) F(23) 3.322 .
H(51) F(24) 2.478 .
H(51) F(25) 2.528 .
H(51) F(26) 2.472 .
H(51) F(27) 3.244 .
H(51) C(50) 3.566 2_666
H(51) C(60) 3.274 .
H(51) C(61) 2.036 .
H(51) C(63) 2.037 .
H(51) C(64) 3.270 .
H(51) C(65) 2.656 .
H(51) C(66) 2.679 .
H(51) H(33) 3.110 1_655
H(51) H(46) 2.800 2_666
H(52) F(27) 3.160 .
H(52) F(28) 2.912 .
H(52) F(29) 2.475 .
H(52) F(30) 2.654 .
H(52) C(24) 3.440 1_665
H(52) C(35) 3.554 .
H(52) C(36) 3.573 .
H(52) C(51) 2.643 .
H(52) C(55) 3.573 .
H(52) C(56) 2.621 .
H(52) C(59) 2.026 .
H(52) C(60) 3.239 .
H(52) C(62) 3.255 .
H(52) C(63) 2.028 .
H(52) C(66) 2.600 .
H(52) B(2) 2.770 .
H(52) H(25) 2.694 1_665
H(52) H(26) 3.339 1_665
H(52) H(41) 3.052 .
H(52) H(49) 2.498 .

loop_
_geom_torsion_atom_site_label_1
_geom_torsion_atom_site_label_2
_geom_torsion_atom_site_label_3
_geom_torsion_atom_site_label_4
_geom_torsion
S(1) Rh(1) C(1) C(2) 149.80(14)
S(1) Rh(1) C(1) C(5) 32.0(2)
S(1) Rh(1) C(1) C(6) -86.7(3)
C(1) Rh(1) S(1) C(11) 131.65(15)
S(1) Rh(1) C(2) C(1) -76.3(2)
S(1) Rh(1) C(2) C(3) 45.1(2)
S(1) Rh(1) C(2) C(7) 163.3(2)
C(2) Rh(1) S(1) C(11) -174.9(2)
S(1) Rh(1) C(3) C(2) -160.99(13)
S(1) Rh(1) C(3) C(4) -44.3(2)
S(1) Rh(1) C(3) C(8) 75.8(3)
C(3) Rh(1) S(1) C(11) -143.12(14)
S(1) Rh(1) C(4) C(3) 144.97(17)
S(1) Rh(1) C(4) C(5) -97.78(19)
S(1) Rh(1) C(4) C(9) 23.3(3)
C(4) Rh(1) S(1) C(11) -169.58(14)
S(1) Rh(1) C(5) C(1) -157.10(16)
S(1) Rh(1) C(5) C(4) 86.45(19)
S(1) Rh(1) C(5) C(10) -34.4(3)
C(5) Rh(1) S(1) C(11) 151.46(14)
S(1) Rh(1) C(26) C(16) 6.22(19)
S(1) Rh(1) C(26) C(27) 126.06(19)
S(1) Rh(1) C(26) C(31) -115.24(19)
C(26) Rh(1) S(1) C(11) -5.32(13)
C(1) Rh(1) C(2) C(3) 121.4(2)
C(1) Rh(1) C(2) C(7) -120.4(3)
C(2) Rh(1) C(1) C(5) -117.8(2)
C(2) Rh(1) C(1) C(6) 123.5(4)
C(1) Rh(1) C(3) C(2) -34.97(17)
C(1) Rh(1) C(3) C(4) 81.7(2)
C(1) Rh(1) C(3) C(8) -158.2(3)
C(3) Rh(1) C(1) C(2) 35.39(17)
C(3) Rh(1) C(1) C(5) -82.43(19)
C(3) Rh(1) C(1) C(6) 158.9(3)
C(1) Rh(1) C(4) C(3) -78.4(2)
C(1) Rh(1) C(4) C(5) 38.8(2)
C(1) Rh(1) C(4) C(9) 159.9(3)
C(4) Rh(1) C(1) C(2) 79.42(18)
C(4) Rh(1) C(1) C(5) -38.41(18)
C(4) Rh(1) C(1) C(6) -157.1(3)
C(1) Rh(1) C(5) C(4) -116.5(2)
C(1) Rh(1) C(5) C(10) 122.7(3)
C(5) Rh(1) C(1) C(2) 117.8(2)
C(5) Rh(1) C(1) C(6) -118.7(4)
C(1) Rh(1) C(26) C(16) -134.9(2)
C(1) Rh(1) C(26) C(27) -15.1(2)
C(1) Rh(1) C(26) C(31) 103.6(2)
C(26) Rh(1) C(1) C(2) -89.02(19)
C(26) Rh(1) C(1) C(5) 153.15(17)
C(26) Rh(1) C(1) C(6) 34.5(4)
C(2) Rh(1) C(3) C(4) 116.7(2)
C(2) Rh(1) C(3) C(8) -123.2(3)
C(3) Rh(1) C(2) C(1) -121.4(2)
C(3) Rh(1) C(2) C(7) 118.2(3)
C(2) Rh(1) C(4) C(3) -37.24(17)
C(2) Rh(1) C(4) C(5) 80.0(2)
C(2) Rh(1) C(4) C(9) -158.9(3)
C(4) Rh(1) C(2) C(1) -82.2(2)
C(4) Rh(1) C(2) C(3) 39.24(18)
C(4) Rh(1) C(2) C(7) 157.4(3)
C(2) Rh(1) C(5) C(1) 36.35(17)
C(2) Rh(1) C(5) C(4) -80.1(2)
C(2) Rh(1) C(5) C(10) 159.1(3)
C(5) Rh(1) C(2) C(1) -38.62(18)
C(5) Rh(1) C(2) C(3) 82.78(19)
C(5) Rh(1) C(2) C(7) -159.0(3)
C(2) Rh(1) C(26) C(16) -178.25(18)
C(2) Rh(1) C(26) C(27) -58.4(2)
C(2) Rh(1) C(26) C(31) 60.3(2)
C(26) Rh(1) C(2) C(1) 115.56(18)
C(26) Rh(1) C(2) C(3) -123.04(17)
C(26) Rh(1) C(2) C(7) -4.9(3)
C(3) Rh(1) C(4) C(5) 117.2(2)
C(3) Rh(1) C(4) C(9) -121.6(3)
C(4) Rh(1) C(3) C(2) -116.7(2)
C(4) Rh(1) C(3) C(8) 120.1(3)
C(3) Rh(1) C(5) C(1) 77.97(19)
C(3) Rh(1) C(5) C(4) -38.48(19)
C(3) Rh(1) C(5) C(10) -159.3(3)
C(5) Rh(1) C(3) C(2) -78.72(19)
C(5) Rh(1) C(3) C(4) 37.9(2)
C(5) Rh(1) C(3) C(8) 158.0(3)
C(3) Rh(1) C(26) C(16) 138.2(2)
C(3) Rh(1) C(26) C(27) -101.9(2)
C(3) Rh(1) C(26) C(31) 16.8(2)
C(26) Rh(1) C(3) C(2) 83.2(2)
C(26) Rh(1) C(3) C(4) -160.17(19)
C(26) Rh(1) C(3) C(8) -40.1(3)
C(4) Rh(1) C(5) C(1) 116.5(2)
C(4) Rh(1) C(5) C(10) -120.8(4)
C(5) Rh(1) C(4) C(3) -117.2(2)
C(5) Rh(1) C(4) C(9) 121.1(3)
C(4) Rh(1) C(26) C(16) 86.4(4)
C(4) Rh(1) C(26) C(27) -153.7(4)
C(4) Rh(1) C(26) C(31) -35.0(5)
C(26) Rh(1) C(4) C(3) 66.3(4)
C(26) Rh(1) C(4) C(5) -176.5(3)
C(26) Rh(1) C(4) C(9) -55.4(5)
C(5) Rh(1) C(26) C(16) -87.9(3)
C(5) Rh(1) C(26) C(27) 31.9(4)
C(5) Rh(1) C(26) C(31) 150.6(3)
C(26) Rh(1) C(5) C(1) -66.0(3)
C(26) Rh(1) C(5) C(4) 177.5(2)
C(26) Rh(1) C(5) C(10) 56.7(5)
Rh(1) S(1) C(11) C(12) -174.8(2)
Rh(1) S(1) C(11) C(16) 4.5(2)
F(17) F(16) C(58) F(18) -13.3(9)
F(17) F(16) C(58) F(19) -37.6(10)
F(17) F(16) C(58) F(20) -128.8(9)
F(17) F(16) C(58) F(21) -140.8(9)
F(17) F(16) C(58) C(55) 106.0(9)
F(16) F(17) C(58) F(18) 167.2(9)
F(16) F(17) C(58) F(19) 147.4(8)
F(16) F(17) C(58) F(20) 58.5(9)
F(16) F(17) C(58) F(21) 40.2(9)
F(16) F(17) C(58) C(55) -81.9(9)
F(19) F(18) C(58) F(16) -130.6(6)
F(19) F(18) C(58) F(17) -134.8(6)
F(19) F(18) C(58) F(20) -13.2(6)
F(19) F(18) C(58) F(21) -31.8(7)
F(19) F(18) C(58) C(55) 109.3(6)
C(58) F(18) F(19) F(20) 12.7(6)
F(18) F(19) F(20) F(21) 28.3(14)
F(18) F(19) F(20) C(58) -17.0(8)
F(18) F(19) C(58) F(16) 59.5(7)
F(18) F(19) C(58) F(17) 47.7(6)
F(18) F(19) C(58) F(20) 167.2(6)
F(18) F(19) C(58) F(21) 154.3(6)
F(18) F(19) C(58) C(55) -82.3(6)
F(20) F(19) C(58) F(16) -107.7(4)
F(20) F(19) C(58) F(17) -119.5(4)
F(20) F(19) C(58) F(18) -167.2(6)
F(20) F(19) C(58) F(21) -12.9(2)
F(20) F(19) C(58) C(55) 110.5(4)
C(58) F(19) F(20) F(21) 45.3(8)
F(19) F(20) F(21) C(58) -33.5(6)
F(19) F(20) C(58) F(16) 120.8(4)
F(19) F(20) C(58) F(17) 103.9(5)
F(19) F(20) C(58) F(18) 6.1(3)
F(19) F(20) C(58) F(21) 149.6(7)
F(19) F(20) C(58) C(55) -114.8(3)
F(21) F(20) C(58) F(16) -28.9(7)
F(21) F(20) C(58) F(17) -45.8(7)
F(21) F(20) C(58) F(18) -143.5(6)
F(21) F(20) C(58) F(19) -149.6(7)
F(21) F(20) C(58) C(55) 95.5(6)
F(20) F(21) C(58) F(16) 153.0(7)
F(20) F(21) C(58) F(17) 141.0(6)
F(20) F(21) C(58) F(18) 45.0(7)
F(20) F(21) C(58) F(19) 30.7(7)
F(20) F(21) C(58) C(55) -95.2(6)
F(26) F(25) C(66) F(27) -21.2(8)
F(26) F(25) C(66) F(28) -28.2(9)
F(26) F(25) C(66) F(29) -129.4(7)
F(26) F(25) C(66) F(30) -140.8(7)
F(26) F(25) C(66) C(63) 106.7(7)
C(66) F(25) F(26) F(27) 19.9(7)
F(25) F(26) F(27) F(28) -10(3)
F(25) F(26) F(27) C(66) -27.6(10)
F(25) F(26) C(66) F(27) 159.4(8)
F(25) F(26) C(66) F(28) 157.1(7)
F(25) F(26) C(66) F(29) 60.4(8)
F(25) F(26) C(66) F(30) 41.9(8)
F(25) F(26) C(66) C(63) -84.8(7)
F(27) F(26) C(66) F(25) -159.4(8)
F(27) F(26) C(66) F(28) -2.3(3)
F(27) F(26) C(66) F(29) -99.0(5)
F(27) F(26) C(66) F(30) -117.5(5)
F(27) F(26) C(66) C(63) 115.7(4)
C(66) F(26) F(27) F(28) 18(2)
F(26) F(27) F(28) C(66) -14(2)
F(26) F(27) C(66) F(25) 9.6(3)
F(26) F(27) C(66) F(28) 173.4(10)
F(26) F(27) C(66) F(29) 120.1(4)
F(26) F(27) C(66) F(30) 107.0(5)
F(26) F(27) C(66) C(63) -114.2(4)
F(28) F(27) C(66) F(25) -163.8(9)
F(28) F(27) C(66) F(26) -173.4(10)
F(28) F(27) C(66) F(29) -53.4(10)
F(28) F(27) C(66) F(30) -66.4(11)
F(28) F(27) C(66) C(63) 72.4(11)
F(27) F(28) C(66) F(25) 19.3(11)
F(27) F(28) C(66) F(26) 6.6(10)
F(27) F(28) C(66) F(29) 128.4(10)
F(27) F(28) C(66) F(30) 121.8(10)
F(27) F(28) C(66) C(63) -115.8(10)
F(30) F(29) C(66) F(25) -34.5(8)
F(30) F(29) C(66) F(26) -58.8(8)
F(30) F(29) C(66) F(27) -145.6(8)
F(30) F(29) C(66) F(28) -161.9(8)
F(30) F(29) C(66) C(63) 86.8(8)
F(29) F(30) C(66) F(25) 146.9(8)
F(29) F(30) C(66) F(26) 129.1(8)
F(29) F(30) C(66) F(27) 39.0(9)
F(29) F(30) C(66) F(28) 19.2(8)
F(29) F(30) C(66) C(63) -101.9(8)
Rh(1) C(1) C(2) C(3) -56.1(2)
Rh(1) C(1) C(2) C(7) 129.0(2)
Rh(1) C(1) C(5) C(4) 62.4(2)
Rh(1) C(1) C(5) C(10) -119.7(3)
C(2) C(1) C(5) Rh(1) -63.8(2)
C(2) C(1) C(5) C(4) -1.4(3)
C(2) C(1) C(5) C(10) 176.5(3)
C(5) C(1) C(2) Rh(1) 59.7(2)
C(5) C(1) C(2) C(3) 3.6(3)
C(5) C(1) C(2) C(7) -171.2(2)
C(6) C(1) C(2) Rh(1) -124.7(3)
C(6) C(1) C(2) C(3) 179.2(3)
C(6) C(1) C(2) C(7) 4.4(5)
C(6) C(1) C(5) Rh(1) 120.6(3)
C(6) C(1) C(5) C(4) -177.1(3)
C(6) C(1) C(5) C(10) 0.9(5)
Rh(1) C(2) C(3) C(4) -61.10(19)
Rh(1) C(2) C(3) C(8) 121.6(3)
C(1) C(2) C(3) Rh(1) 56.7(2)
C(1) C(2) C(3) C(4) -4.4(3)
C(1) C(2) C(3) C(8) 178.4(2)
C(7) C(2) C(3) Rh(1) -128.4(2)
C(7) C(2) C(3) C(4) 170.5(2)
C(7) C(2) C(3) C(8) -6.7(4)
Rh(1) C(3) C(4) C(5) -61.66(19)
Rh(1) C(3) C(4) C(9) 120.1(3)
C(2) C(3) C(4) Rh(1) 65.1(2)
C(2) C(3) C(4) C(5) 3.5(3)
C(2) C(3) C(4) C(9) -174.8(2)
C(8) C(3) C(4) Rh(1) -117.6(3)
C(8) C(3) C(4) C(5) -179.3(2)
C(8) C(3) C(4) C(9) 2.5(4)
Rh(1) C(4) C(5) C(1) -63.8(2)
Rh(1) C(4) C(5) C(10) 118.3(3)
C(3) C(4) C(5) Rh(1) 62.51(19)
C(3) C(4) C(5) C(1) -1.3(3)
C(3) C(4) C(5) C(10) -179.2(3)
C(9) C(4) C(5) Rh(1) -119.2(3)
C(9) C(4) C(5) C(1) 177.0(2)
C(9) C(4) C(5) C(10) -1.0(5)
S(1) C(11) C(12) C(13) 178.9(2)
S(1) C(11) C(12) C(17) -0.3(4)
S(1) C(11) C(16) C(15) -178.5(2)
S(1) C(11) C(16) C(26) 0.8(4)
C(12) C(11) C(16) C(15) 0.8(4)
C(12) C(11) C(16) C(26) -179.9(2)
C(16) C(11) C(12) C(13) -0.4(4)
C(16) C(11) C(12) C(17) -179.6(2)
C(11) C(12) C(13) C(14) -0.1(3)
C(11) C(12) C(17) C(18) -90.7(3)
C(11) C(12) C(17) C(22) 86.2(3)
C(13) C(12) C(17) C(18) 90.2(4)
C(13) C(12) C(17) C(22) -93.0(4)
C(17) C(12) C(13) C(14) 179.0(3)
C(12) C(13) C(14) C(15) 0.3(5)
C(13) C(14) C(15) C(16) 0.0(4)
C(14) C(15) C(16) C(11) -0.6(4)
C(14) C(15) C(16) C(26) -179.9(2)
C(11) C(16) C(26) Rh(1) -5.6(3)
C(11) C(16) C(26) C(27) -104.0(3)
C(11) C(16) C(26) C(31) 96.3(3)
C(15) C(16) C(26) Rh(1) 173.8(2)
C(15) C(16) C(26) C(27) 75.4(3)
C(15) C(16) C(26) C(31) -84.4(3)
C(12) C(17) C(18) C(19) 178.6(2)
C(12) C(17) C(18) C(23) 0.4(4)
C(12) C(17) C(22) C(21) -178.5(2)
C(12) C(17) C(22) C(25) -0.3(4)
C(18) C(17) C(22) C(21) -1.7(4)
C(18) C(17) C(22) C(25) 176.6(3)
C(22) C(17) C(18) C(19) 1.7(4)
C(22) C(17) C(18) C(23) -176.5(3)
C(17) C(18) C(19) C(20) -0.4(5)
C(23) C(18) C(19) C(20) 177.8(3)
C(18) C(19) C(20) C(21) -1.0(5)
C(18) C(19) C(20) C(24) 179.6(3)
C(19) C(20) C(21) C(22) 1.1(5)
C(24) C(20) C(21) C(22) -179.6(3)
C(20) C(21) C(22) C(17) 0.2(4)
C(20) C(21) C(22) C(25) -178.0(3)
Rh(1) C(26) C(27) C(28) 97.1(2)
Rh(1) C(26) C(27) C(32) -92.5(2)
Rh(1) C(26) C(31) C(30) -94.7(2)
Rh(1) C(26) C(31) C(34) 92.7(2)
C(16) C(26) C(27) C(28) -151.0(2)
C(16) C(26) C(27) C(32) 19.4(3)
C(16) C(26) C(31) C(30) 151.8(2)
C(16) C(26) C(31) C(34) -20.8(3)
C(27) C(26) C(31) C(30) -8.1(3)
C(27) C(26) C(31) C(34) 179.4(2)
C(31) C(26) C(27) C(28) 8.9(4)
C(31) C(26) C(27) C(32) 179.3(2)
C(26) C(27) C(28) C(29) -2.5(4)
C(32) C(27) C(28) C(29) -172.8(3)
C(27) C(28) C(29) C(30) -4.8(4)
C(27) C(28) C(29) C(33) 174.3(3)
C(28) C(29) C(30) C(31) 5.8(4)
C(33) C(29) C(30) C(31) -173.3(3)
C(29) C(30) C(31) C(26) 0.7(4)
C(29) C(30) C(31) C(34) 173.1(3)
C(36) C(35) C(40) C(39) -0.8(3)
C(40) C(35) C(36) C(37) 3.3(3)
C(36) C(35) B(2) C(43) 151.4(2)
C(36) C(35) B(2) C(51) 36.0(3)
C(36) C(35) B(2) C(59) -83.8(3)
B(2) C(35) C(36) C(37) 176.8(2)
C(40) C(35) B(2) C(43) -35.6(3)
C(40) C(35) B(2) C(51) -151.1(2)
C(40) C(35) B(2) C(59) 89.2(2)
B(2) C(35) C(40) C(39) -174.1(2)
C(35) C(36) C(37) C(38) -3.3(4)
C(35) C(36) C(37) C(41) 176.6(2)
C(36) C(37) C(38) C(39) 0.4(4)
C(36) C(37) C(41) F(1) -171.7(2)
C(36) C(37) C(41) F(2) 65.2(3)
C(36) C(37) C(41) F(3) -52.3(3)
C(38) C(37) C(41) F(1) 8.2(4)
C(38) C(37) C(41) F(2) -114.9(3)
C(38) C(37) C(41) F(3) 127.5(3)
C(41) C(37) C(38) C(39) -179.4(2)
C(37) C(38) C(39) C(40) 2.1(4)
C(37) C(38) C(39) C(42) -175.1(2)
C(38) C(39) C(40) C(35) -1.9(4)
C(38) C(39) C(42) F(4) -32.3(3)
C(38) C(39) C(42) F(5) -152.7(2)
C(38) C(39) C(42) F(6) 88.7(3)
C(40) C(39) C(42) F(4) 150.5(2)
C(40) C(39) C(42) F(5) 30.2(3)
C(40) C(39) C(42) F(6) -88.5(3)
C(42) C(39) C(40) C(35) 175.2(2)
C(44) C(43) C(48) C(47) -1.5(4)
C(48) C(43) C(44) C(45) 1.5(4)
C(44) C(43) B(2) C(35) -42.0(3)
C(44) C(43) B(2) C(51) 78.7(2)
C(44) C(43) B(2) C(59) -159.2(2)
B(2) C(43) C(44) C(45) -169.1(2)
C(48) C(43) B(2) C(35) 148.2(2)
C(48) C(43) B(2) C(51) -91.1(2)
C(48) C(43) B(2) C(59) 31.0(3)
B(2) C(43) C(48) C(47) 168.8(2)
C(43) C(44) C(45) C(46) -0.2(3)
C(43) C(44) C(45) C(49) 178.0(2)
C(44) C(45) C(46) C(47) -1.2(4)
C(44) C(45) C(49) F(7) -4.3(4)
C(44) C(45) C(49) F(8) 115.9(2)
C(44) C(45) C(49) F(9) -125.4(2)
C(46) C(45) C(49) F(7) 173.9(2)
C(46) C(45) C(49) F(8) -65.9(3)
C(46) C(45) C(49) F(9) 52.8(3)
C(49) C(45) C(46) C(47) -179.4(2)
C(45) C(46) C(47) C(48) 1.2(4)
C(45) C(46) C(47) C(50) -178.3(2)
C(46) C(47) C(48) C(43) 0.1(3)
C(46) C(47) C(50) F(10) 76.2(3)
C(46) C(47) C(50) F(11) -42.6(4)
C(46) C(47) C(50) F(12) -162.7(2)
C(48) C(47) C(50) F(10) -103.3(3)
C(48) C(47) C(50) F(11) 137.8(3)
C(48) C(47) C(50) F(12) 17.8(4)
C(50) C(47) C(48) C(43) 179.7(2)
C(52) C(51) C(56) C(55) -3.4(3)
C(56) C(51) C(52) C(53) 3.1(3)
C(52) C(51) B(2) C(35) 28.3(3)
C(52) C(51) B(2) C(43) -92.6(2)
C(52) C(51) B(2) C(59) 142.6(2)
B(2) C(51) C(52) C(53) 177.3(2)
C(56) C(51) B(2) C(35) -158.0(2)
C(56) C(51) B(2) C(43) 81.1(2)
C(56) C(51) B(2) C(59) -43.7(3)
B(2) C(51) C(56) C(55) -177.6(2)
C(51) C(52) C(53) C(54) -0.9(4)
C(51) C(52) C(53) C(57) -179.5(2)
C(52) C(53) C(54) C(55) -1.1(3)
C(52) C(53) C(57) F(13) -60.2(3)
C(52) C(53) C(57) F(14) 59.2(3)
C(52) C(53) C(57) F(15) 178.9(2)
C(54) C(53) C(57) F(13) 121.3(3)
C(54) C(53) C(57) F(14) -119.3(3)
C(54) C(53) C(57) F(15) 0.4(4)
C(57) C(53) C(54) C(55) 177.3(2)
C(53) C(54) C(55) C(56) 0.8(3)
C(53) C(54) C(55) C(58) 179.2(2)
C(54) C(55) C(56) C(51) 1.5(4)
C(54) C(55) C(58) F(16) -109.7(3)
C(54) C(55) C(58) F(17) -89.8(4)
C(54) C(55) C(58) F(18) 7.2(4)
C(54) C(55) C(58) F(19) 36.0(4)
C(54) C(55) C(58) F(20) 126.5(3)
C(54) C(55) C(58) F(21) 154.1(2)
C(56) C(55) C(58) F(16) 68.7(4)
C(56) C(55) C(58) F(17) 88.6(4)
C(56) C(55) C(58) F(18) -174.4(2)
C(56) C(55) C(58) F(19) -145.6(3)
C(56) C(55) C(58) F(20) -55.1(3)
C(56) C(55) C(58) F(21) -27.5(3)
C(58) C(55) C(56) C(51) -176.8(2)
C(60) C(59) C(64) C(63) -1.3(3)
C(64) C(59) C(60) C(61) -0.5(3)
C(60) C(59) B(2) C(35) -75.4(2)
C(60) C(59) B(2) C(43) 47.1(3)
C(60) C(59) B(2) C(51) 164.5(2)
B(2) C(59) C(60) C(61) 170.5(2)
C(64) C(59) B(2) C(35) 95.0(2)
C(64) C(59) B(2) C(43) -142.5(2)
C(64) C(59) B(2) C(51) -25.1(3)
B(2) C(59) C(64) C(63) -172.2(2)
C(59) C(60) C(61) C(62) 1.6(4)
C(59) C(60) C(61) C(65) -174.9(2)
C(60) C(61) C(62) C(63) -0.9(4)
C(60) C(61) C(65) F(22) -35.8(3)
C(60) C(61) C(65) F(23) 82.9(3)
C(60) C(61) C(65) F(24) -154.3(2)
C(62) C(61) C(65) F(22) 147.6(2)
C(62) C(61) C(65) F(23) -93.7(3)
C(62) C(61) C(65) F(24) 29.1(3)
C(65) C(61) C(62) C(63) 175.6(2)
C(61) C(62) C(63) C(64) -0.8(4)
C(61) C(62) C(63) C(66) -179.7(2)
C(62) C(63) C(64) C(59) 2.0(4)
C(62) C(63) C(66) F(25) -32.7(4)
C(62) C(63) C(66) F(26) -3.7(4)
C(62) C(63) C(66) F(27) 89.1(4)
C(62) C(63) C(66) F(28) 109.8(3)
C(62) C(63) C(66) F(29) -151.3(3)
C(62) C(63) C(66) F(30) -129.3(3)
C(64) C(63) C(66) F(25) 148.4(3)
C(64) C(63) C(66) F(26) 177.4(3)
C(64) C(63) C(66) F(27) -89.8(4)
C(64) C(63) C(66) F(28) -69.1(3)
C(64) C(63) C(66) F(29) 29.8(4)
C(64) C(63) C(66) F(30) 51.8(4)
C(66) C(63) C(64) C(59) -179.1(2)
